data_1552193
loop_
_publ_author_name
'Palumbo, Chad T.'
'Barluzzi, Luciano'
'Scopelliti, Rosario'
'Zivkovic, Ivica'
'Fabrizio, Alberto'
'Corminboeuf, Cl\'emence'
'Mazzanti, Marinella'

_publ_section_title
;
 Tuning the structure, reactivity and magnetic communication of
 nitride-bridged uranium complexes with the ancillary ligands
;
_journal_name_full 'Chemical Science'
_journal_paper_doi 10.1039/C9SC02149C
_journal_year 2019
_chemical_formula_moiety 'C36 H108 N6 O3 Si12 U3'
_chemical_formula_sum 'C36 H108 N6 O3 Si12 U3'
_chemical_formula_weight 1724.45
_space_group_crystal_system triclinic
_space_group_IT_number 2
_space_group_name_Hall '-P 1'
_space_group_name_H-M_alt 'P -1'
_symmetry_space_group_name_Hall '-P 1'
_symmetry_space_group_name_H-M 'P -1'
_atom_sites_solution_hydrogens geom
_atom_sites_solution_primary dual
_atom_sites_solution_secondary difmap
_audit_creation_date 2019-02-06
_audit_creation_method
;
Olex2 1.2
(compiled 2018.05.29 svn.r3508 for OlexSys, GUI svn.r5506)
;
_audit_update_record
;
2019-04-30 deposited with the CCDC.    2019-08-07 downloaded from the CCDC.
;
_cell_angle_alpha 83.801(2)
_cell_angle_beta 78.048(3)
_cell_angle_gamma 78.888(3)
_cell_formula_units_Z 4
_cell_length_a 12.4529(4)
_cell_length_b 21.7100(6)
_cell_length_c 26.8860(7)
_cell_measurement_reflns_used 12970
_cell_measurement_temperature 140.00(10)
_cell_measurement_theta_max 73.4680
_cell_measurement_theta_min 3.6960
_cell_volume 6960.2(4)
_computing_cell_refinement 'CrysAlisPro 1.171.40.20a (Rigaku OD, 2018)'
_computing_data_collection 'CrysAlisPro 1.171.40.20a (Rigaku OD, 2018)'
_computing_data_reduction 'CrysAlisPro 1.171.40.20a (Rigaku OD, 2018)'
_computing_molecular_graphics 'Olex2 (Dolomanov et al., 2009)'
_computing_publication_material 'Olex2 (Dolomanov et al., 2009)'
_computing_structure_refinement 'ShelXL (Sheldrick, 2015)'
_computing_structure_solution 'ShelXT (Sheldrick, 2015)'
_diffrn_ambient_environment N~2~
_diffrn_ambient_temperature 140.00(10)
_diffrn_detector 'CCD plate'
_diffrn_detector_area_resol_mean 10.2665
_diffrn_detector_type Atlas
_diffrn_measured_fraction_theta_full 0.999
_diffrn_measured_fraction_theta_max 0.999
_diffrn_measurement_details
;
List of Runs (angles in degrees, time in seconds):

  # Type    Start    End  Width  t~exp~   \w     \q     \k     \f   Frames
#--------------------------------------------------------------------------
  1  \w   -115.00 -19.00   1.00   10.00    --  -43.01 -57.00-120.00   96
  2  \w    -69.00  27.00   1.00   10.00    --  -43.01  57.00  30.00   96
  3  \w    -70.00  20.00   1.00   10.00    --  -43.01  57.00-180.00   90
  4  \w     67.00  94.00   1.00   10.00    --   43.01-125.00-180.00   27
  5  \w      9.00  36.00   1.00   10.00    --   43.01 -99.00  90.00   27
  6  \w     33.00  77.00   1.00   40.00    --  105.68 -61.00-150.00   44
  7  \w     44.00 130.00   1.00   40.00    --  105.68 -45.00  90.00   86
  8  \w     62.00  89.00   1.00   40.00    --  105.68 -77.00   0.00   27
  9  \w     24.00 109.00   1.00   40.00    --  105.68 -94.00 -60.00   85
 10  \w     23.00  69.00   1.00   40.00    --  105.68 -94.00  90.00   46
 11  \w    113.00 146.00   1.00   40.00    --  105.68  77.00 150.00   33
 12  \w    125.00 151.00   1.00   40.00    --  105.68 125.00   0.00   26
 13  \w     23.00  73.00   1.00   40.00    --  105.68 -93.00 131.00   50
 14  \w     35.00 132.00   1.00   40.00    --  105.68 -45.00 -90.00   97
 15  \w     79.00 118.00   1.00   40.00    --  105.68-125.00 120.00   39
 16  \w    113.00 138.00   1.00   40.00    --  105.68 -77.00   0.00   25
 17  \w     55.00 107.00   1.00   40.00    --  105.68 -94.00-150.00   52
 18  \w     74.00 117.00   1.00   40.00    --  105.68-125.00-150.00   43
 19  \w     19.00 178.00   1.00   40.00    --  105.68   0.00 -30.00  159
;
_diffrn_measurement_device 'four-circle diffractometer'
_diffrn_measurement_device_type 'SuperNova, Dual, Cu at home/near, Atlas'
_diffrn_measurement_method '\w scans'
_diffrn_orient_matrix_type 'CrysAlisPro convention (1999,Acta A55,543-557)'
_diffrn_orient_matrix_UB_11 0.0617120000
_diffrn_orient_matrix_UB_12 -0.0170227000
_diffrn_orient_matrix_UB_13 -0.0539166000
_diffrn_orient_matrix_UB_21 -0.0987368000
_diffrn_orient_matrix_UB_22 -0.0293091000
_diffrn_orient_matrix_UB_23 -0.0069253000
_diffrn_orient_matrix_UB_31 -0.0542127000
_diffrn_orient_matrix_UB_32 0.0640883000
_diffrn_orient_matrix_UB_33 -0.0221979000
_diffrn_radiation_monochromator mirror
_diffrn_radiation_probe x-ray
_diffrn_radiation_type CuK\a
_diffrn_radiation_wavelength 1.54184
_diffrn_reflns_av_R_equivalents 0.0500
_diffrn_reflns_av_unetI/netI 0.0712
_diffrn_reflns_Laue_measured_fraction_full 0.999
_diffrn_reflns_Laue_measured_fraction_max 0.999
_diffrn_reflns_limit_h_max 13
_diffrn_reflns_limit_h_min -14
_diffrn_reflns_limit_k_max 25
_diffrn_reflns_limit_k_min -21
_diffrn_reflns_limit_l_max 27
_diffrn_reflns_limit_l_min -32
_diffrn_reflns_number 48673
_diffrn_reflns_point_group_measured_fraction_full 0.999
_diffrn_reflns_point_group_measured_fraction_max 0.999
_diffrn_reflns_theta_full 66.598
_diffrn_reflns_theta_max 66.598
_diffrn_reflns_theta_min 3.685
_diffrn_source 'micro-focus sealed X-ray tube'
_diffrn_source_type 'SuperNova (Cu) X-ray Source'
_exptl_absorpt_coefficient_mu 21.660
_exptl_absorpt_correction_T_max 0.582
_exptl_absorpt_correction_T_min 0.380
_exptl_absorpt_correction_type gaussian
_exptl_absorpt_process_details
;
CrysAlisPro 1.171.40.20a (Rigaku Oxford Diffraction, 2018).
 Numerical absorption correction based on Gaussian integration over
 a multifaceted crystal model/Empirical absorption correction using
 spherical harmonics as implemented in SCALE3 ABSPACK scaling algorithm.
;
_exptl_crystal_colour 'clear pale orange'
_exptl_crystal_density_diffrn 1.646
_exptl_crystal_description prism
_exptl_crystal_F_000 3336
_exptl_crystal_size_max 0.073
_exptl_crystal_size_mid 0.056
_exptl_crystal_size_min 0.043
_refine_diff_density_max 3.294
_refine_diff_density_min -2.279
_refine_diff_density_rms 0.163
_refine_ls_extinction_method none
_refine_ls_goodness_of_fit_ref 0.994
_refine_ls_hydrogen_treatment constr
_refine_ls_matrix_type full
_refine_ls_number_parameters 1153
_refine_ls_number_reflns 24554
_refine_ls_number_restraints 0
_refine_ls_restrained_S_all 0.994
_refine_ls_R_factor_all 0.0656
_refine_ls_R_factor_gt 0.0408
_refine_ls_shift/su_max 0.002
_refine_ls_shift/su_mean 0.000
_refine_ls_structure_factor_coef Fsqd
_refine_ls_weighting_details 'w=1/[\s^2^(Fo^2^)+(0.0292P)^2^] where P=(Fo^2^+2Fc^2^)/3'
_refine_ls_weighting_scheme calc
_refine_ls_wR_factor_gt 0.0844
_refine_ls_wR_factor_ref 0.0953
_reflns_Friedel_coverage 0.000
_reflns_number_gt 17835
_reflns_number_total 24554
_reflns_threshold_expression 'I > 2\s(I)'
_cod_data_source_file c9sc02149c2.cif
_cod_data_source_block ctp290_3
_cod_depositor_comments
;
The following automatic conversions were performed:

'_exptl_absorpt_correction_type' value 'Gaussian' changed to
'gaussian' according to
/home/data/users/saulius/crontab/automatic-downloads/rss-feeds/RSC/lib/dictionaries/cif_core.dic
dictionary named 'cif_core.dic' version 2.4.2 from 2011-04-26.

Automatic conversion script
Id: cif_fix_values 4973 2017-02-22 13:04:09Z antanas 
;
_cod_original_cell_volume 6960.3(4)
_cod_database_code 1552193
_shelx_shelxl_version_number 2018/3
_audit_contact_author 'Farzaneh Fadaei Tirani'
_chemical_oxdiff_formula 'C36 H108 N6 O3 Si12 U3'
_shelx_space_group_comment
;
The symmetry employed for this shelxl refinement is uniquely defined
by the following loop, which should always be used as a source of
symmetry information in preference to the above space-group names.
They are only intended as comments.
;
_reflns_odcompleteness_completeness 99.91
_reflns_odcompleteness_iscentric 1
_reflns_odcompleteness_theta 66.97
_olex2_refinement_description
;
1. Fixed Uiso
 At 1.5 times of:
  All C(H,H,H) groups
2.a Idealised Me refined as rotating group:
 C1(H1A,H1B,H1C), C2(H2A,H2B,H2C), C3(H3A,H3B,H3C), C4(H4A,H4B,H4C), C5(H5A,
 H5B,H5C), C6(H6A,H6B,H6C), C21(H21A,H21B,H21C), C22(H22A,H22B,H22C), C23(H23A,
 H23B,H23C), C24(H24A,H24B,H24C), C25(H25A,H25B,H25C), C26(H26A,H26B,H26C),
 C31(H31A,H31B,H31C), C32(H32A,H32B,H32C), C33(H33A,H33B,H33C), C34(H34A,H34B,
 H34C), C35(H35A,H35B,H35C), C36(H36A,H36B,H36C), C41(H41A,H41B,H41C), C42(H42A,
 H42B,H42C), C43(H43A,H43B,H43C), C44(H44A,H44B,H44C), C45(H45A,H45B,H45C),
 C46(H46A,H46B,H46C), C51(H51A,H51B,H51C), C52(H52A,H52B,H52C), C53(H53A,H53B,
 H53C), C54(H54A,H54B,H54C), C55(H55A,H55B,H55C), C56(H56A,H56B,H56C), C61(H61A,
 H61B,H61C), C62(H62A,H62B,H62C), C63(H63A,H63B,H63C), C64(H64A,H64B,H64C),
 C65(H65A,H65B,H65C), C66(H66A,H66B,H66C), C71(H71A,H71B,H71C), C72(H72A,H72B,
 H72C), C73(H73A,H73B,H73C), C74(H74A,H74B,H74C), C75(H75A,H75B,H75C), C76(H76A,
 H76B,H76C), C81(H81A,H81B,H81C), C82(H82A,H82B,H82C), C83(H83A,H83B,H83C),
 C84(H84A,H84B,H84C), C85(H85A,H85B,H85C), C86(H86A,H86B,H86C), C91(H91A,H91B,
 H91C), C92(H92A,H92B,H92C), C93(H93A,H93B,H93C), C94(H94A,H94B,H94C), C95(H95A,
 H95B,H95C), C96(H96A,H96B,H96C), C101(H10A,H10B,H10C), C102(H10D,H10E,H10F),
 C103(H10G,H10H,H10I), C104(H10J,H10K,H10L), C105(H10M,H10N,H10O), C106(H10P,
 H10Q,H10R), C111(H11A,H11B,H11C), C112(H11D,H11E,H11F), C113(H11G,H11H,H11I),
 C114(H11J,H11K,H11L), C115(H11M,H11N,H11O), C116(H11P,H11Q,H11R), C121(H12A,
 H12B,H12C), C122(H12D,H12E,H12F), C123(H12G,H12H,H12I), C124(H12J,H12K,H12L),
 C125(H12M,H12N,H12O), C126(H12P,H12Q,H12R)
;
_olex2_submission_special_instructions 'No special instructions were received'
_oxdiff_exptl_absorpt_empirical_details
;
Empirical correction (ABSPACK) includes:
- Absorption correction using spherical harmonics
- Frame scaling
- Detector area scaling
- B-factor correction
;
_oxdiff_exptl_absorpt_empirical_full_max 2.500
_oxdiff_exptl_absorpt_empirical_full_min 0.631

loop_
_space_group_symop_operation_xyz
'x, y, z'
'-x, -y, -z'

loop_
_atom_site_label
_atom_site_type_symbol
_atom_site_fract_x
_atom_site_fract_y
_atom_site_fract_z
_atom_site_U_iso_or_equiv
_atom_site_adp_type
_atom_site_occupancy
_atom_site_site_symmetry_order
_atom_site_calc_flag
_atom_site_refinement_flags_posn
U1 U 0.73039(3) 0.75381(2) 0.22616(2) 0.03077(7) Uani 1 1 d .
U2 U 0.78947(2) 0.66232(2) 0.35812(2) 0.02484(7) Uani 1 1 d .
U3 U 0.63816(3) 0.84137(2) 0.35490(2) 0.02708(7) Uani 1 1 d .
Si1 Si 0.4676(2) 0.73066(14) 0.20535(11) 0.0432(7) Uani 1 1 d .
Si2 Si 0.6761(2) 0.66086(13) 0.14515(10) 0.0367(6) Uani 1 1 d .
Si3 Si 0.7957(3) 0.86633(15) 0.13290(11) 0.0458(7) Uani 1 1 d .
Si4 Si 0.9953(3) 0.76795(14) 0.14649(12) 0.0459(7) Uani 1 1 d .
Si5 Si 0.6259(3) 0.54223(13) 0.36200(11) 0.0409(6) Uani 1 1 d .
Si6 Si 0.6763(2) 0.57846(13) 0.45976(10) 0.0384(6) Uani 1 1 d .
Si7 Si 1.0418(2) 0.57200(12) 0.35108(10) 0.0347(6) Uani 1 1 d .
Si8 Si 1.0361(2) 0.69727(11) 0.39023(9) 0.0275(5) Uani 1 1 d .
Si9 Si 0.3898(2) 0.92993(12) 0.36586(9) 0.0339(6) Uani 1 1 d .
Si10 Si 0.3805(2) 0.80286(12) 0.42515(10) 0.0389(6) Uani 1 1 d .
Si11 Si 0.8526(2) 0.92814(13) 0.32374(10) 0.0388(6) Uani 1 1 d .
Si12 Si 0.7156(2) 0.93832(11) 0.43008(9) 0.0307(5) Uani 1 1 d .
O1 O 0.7883(6) 0.6870(3) 0.2798(2) 0.0375(15) Uani 1 1 d .
O2 O 0.7014(5) 0.7503(3) 0.3819(2) 0.0323(14) Uani 1 1 d .
O3 O 0.6555(6) 0.8227(3) 0.2789(2) 0.0358(15) Uani 1 1 d .
N1 N 0.6114(6) 0.7113(4) 0.1914(3) 0.0295(16) Uani 1 1 d .
N2 N 0.8554(7) 0.7966(4) 0.1640(3) 0.0332(17) Uani 1 1 d .
N3 N 0.6859(6) 0.5876(3) 0.3943(3) 0.0292(16) Uani 1 1 d .
N4 N 0.9692(6) 0.6459(3) 0.3679(3) 0.0276(15) Uani 1 1 d .
N5 N 0.4526(7) 0.8566(3) 0.3872(3) 0.0310(17) Uani 1 1 d .
N6 N 0.7453(6) 0.9080(3) 0.3716(3) 0.0254(15) Uani 1 1 d .
C1 C 0.4192(10) 0.8003(6) 0.2438(5) 0.059(3) Uani 1 1 d .
H1A H 0.337512 0.808418 0.252187 0.088 Uiso 1 1 calc GR
H1B H 0.445337 0.837098 0.224126 0.088 Uiso 1 1 calc GR
H1C H 0.449096 0.792236 0.275264 0.088 Uiso 1 1 calc GR
C2 C 0.4034(11) 0.6649(7) 0.2428(6) 0.072(4) Uani 1 1 d .
H2A H 0.322021 0.675984 0.247510 0.108 Uiso 1 1 calc GR
H2B H 0.425568 0.657626 0.276144 0.108 Uiso 1 1 calc GR
H2C H 0.428947 0.626576 0.224373 0.108 Uiso 1 1 calc GR
C3 C 0.4054(12) 0.7513(8) 0.1460(5) 0.081(5) Uani 1 1 d .
H3A H 0.439953 0.784677 0.125059 0.122 Uiso 1 1 calc GR
H3B H 0.324932 0.765871 0.155704 0.122 Uiso 1 1 calc GR
H3C H 0.419176 0.713957 0.126574 0.122 Uiso 1 1 calc GR
C4 C 0.6068(10) 0.5931(6) 0.1441(5) 0.059(3) Uani 1 1 d .
H4A H 0.593487 0.571997 0.178334 0.089 Uiso 1 1 calc GR
H4B H 0.654637 0.563393 0.120355 0.089 Uiso 1 1 calc GR
H4C H 0.535479 0.607931 0.132957 0.089 Uiso 1 1 calc GR
C5 C 0.8203(9) 0.6269(5) 0.1578(4) 0.046(3) Uani 1 1 d .
H5A H 0.862470 0.661022 0.156338 0.069 Uiso 1 1 calc GR
H5B H 0.859035 0.597528 0.131958 0.069 Uiso 1 1 calc GR
H5C H 0.814261 0.604565 0.191671 0.069 Uiso 1 1 calc GR
C6 C 0.6933(11) 0.7027(7) 0.0803(4) 0.065(4) Uani 1 1 d .
H6A H 0.619808 0.720576 0.072343 0.098 Uiso 1 1 calc GR
H6B H 0.733546 0.672893 0.054977 0.098 Uiso 1 1 calc GR
H6C H 0.735716 0.736560 0.079421 0.098 Uiso 1 1 calc GR
C21 C 0.8312(12) 0.8678(6) 0.0630(5) 0.063(3) Uani 1 1 d .
H21A H 0.909660 0.871852 0.051551 0.094 Uiso 1 1 calc GR
H21B H 0.783925 0.903653 0.048402 0.094 Uiso 1 1 calc GR
H21C H 0.818891 0.828640 0.051855 0.094 Uiso 1 1 calc GR
C22 C 0.6418(10) 0.8729(6) 0.1516(5) 0.058(3) Uani 1 1 d .
H22A H 0.619170 0.836067 0.141357 0.087 Uiso 1 1 calc GR
H22B H 0.605504 0.911155 0.134710 0.087 Uiso 1 1 calc GR
H22C H 0.619571 0.874837 0.188656 0.087 Uiso 1 1 calc GR
C23 C 0.8323(14) 0.9394(6) 0.1523(5) 0.073(4) Uani 1 1 d .
H23A H 0.796492 0.946107 0.187842 0.109 Uiso 1 1 calc GR
H23B H 0.806137 0.975775 0.130292 0.109 Uiso 1 1 calc GR
H23C H 0.913375 0.934349 0.148953 0.109 Uiso 1 1 calc GR
C24 C 1.0289(12) 0.7292(6) 0.0839(5) 0.066(4) Uani 1 1 d .
H24A H 0.971019 0.704895 0.082671 0.100 Uiso 1 1 calc GR
H24B H 1.101288 0.701076 0.081118 0.100 Uiso 1 1 calc GR
H24C H 1.031892 0.761641 0.055551 0.100 Uiso 1 1 calc GR
C25 C 1.0853(11) 0.8298(6) 0.1369(7) 0.073(4) Uani 1 1 d .
H25A H 1.073526 0.851040 0.168439 0.109 Uiso 1 1 calc GR
H25B H 1.065559 0.860671 0.109372 0.109 Uiso 1 1 calc GR
H25C H 1.163754 0.810136 0.127806 0.109 Uiso 1 1 calc GR
C26 C 1.0411(10) 0.7083(7) 0.1970(5) 0.063(4) Uani 1 1 d .
H26A H 0.998318 0.673977 0.201423 0.095 Uiso 1 1 calc GR
H26B H 1.028386 0.728227 0.229205 0.095 Uiso 1 1 calc GR
H26C H 1.120688 0.691377 0.186795 0.095 Uiso 1 1 calc GR
C31 C 0.6579(12) 0.5630(6) 0.2921(5) 0.063(3) Uani 1 1 d .
H31A H 0.635244 0.608482 0.285442 0.095 Uiso 1 1 calc GR
H31B H 0.617166 0.540465 0.274726 0.095 Uiso 1 1 calc GR
H31C H 0.738174 0.551147 0.279453 0.095 Uiso 1 1 calc GR
C32 C 0.4726(10) 0.5511(6) 0.3809(5) 0.057(3) Uani 1 1 d .
H32A H 0.452506 0.539078 0.417367 0.085 Uiso 1 1 calc GR
H32B H 0.445190 0.523853 0.361358 0.085 Uiso 1 1 calc GR
H32C H 0.438762 0.594995 0.373970 0.085 Uiso 1 1 calc GR
C33 C 0.6819(12) 0.4558(5) 0.3704(5) 0.060(3) Uani 1 1 d .
H33A H 0.763343 0.449276 0.366048 0.091 Uiso 1 1 calc GR
H33B H 0.661270 0.433628 0.344918 0.091 Uiso 1 1 calc GR
H33C H 0.650472 0.439488 0.404646 0.091 Uiso 1 1 calc GR
C34 C 0.7419(11) 0.4991(6) 0.4833(5) 0.061(3) Uani 1 1 d .
H34A H 0.812090 0.485049 0.460024 0.092 Uiso 1 1 calc GR
H34B H 0.691295 0.469236 0.484921 0.092 Uiso 1 1 calc GR
H34C H 0.756930 0.501293 0.517400 0.092 Uiso 1 1 calc GR
C35 C 0.5300(11) 0.5970(7) 0.4964(4) 0.064(4) Uani 1 1 d .
H35A H 0.494996 0.639037 0.484800 0.096 Uiso 1 1 calc GR
H35B H 0.531104 0.595974 0.532824 0.096 Uiso 1 1 calc GR
H35C H 0.487301 0.565789 0.490735 0.096 Uiso 1 1 calc GR
C36 C 0.7543(10) 0.6365(6) 0.4774(3) 0.046(3) Uani 1 1 d .
H36A H 0.829731 0.631442 0.456774 0.069 Uiso 1 1 calc GR
H36B H 0.758747 0.628925 0.513617 0.069 Uiso 1 1 calc GR
H36C H 0.714971 0.679426 0.471132 0.069 Uiso 1 1 calc GR
C41 C 0.9513(9) 0.5386(5) 0.3168(4) 0.041(2) Uani 1 1 d .
H41A H 0.878791 0.536866 0.339153 0.061 Uiso 1 1 calc GR
H41B H 0.987386 0.495998 0.307586 0.061 Uiso 1 1 calc GR
H41C H 0.940522 0.565354 0.285877 0.061 Uiso 1 1 calc GR
C42 C 1.1775(10) 0.5730(6) 0.3067(6) 0.064(4) Uani 1 1 d .
H42A H 1.164617 0.595659 0.274292 0.096 Uiso 1 1 calc GR
H42B H 1.214988 0.529719 0.300572 0.096 Uiso 1 1 calc GR
H42C H 1.224566 0.594189 0.321725 0.096 Uiso 1 1 calc GR
C43 C 1.0650(12) 0.5166(5) 0.4075(5) 0.061(4) Uani 1 1 d .
H43A H 0.992966 0.512450 0.429461 0.092 Uiso 1 1 calc GR
H43B H 1.110874 0.532994 0.426740 0.092 Uiso 1 1 calc GR
H43C H 1.103195 0.475320 0.396025 0.092 Uiso 1 1 calc GR
C44 C 0.9331(8) 0.7621(4) 0.4217(4) 0.037(2) Uani 1 1 d .
H44A H 0.895205 0.788369 0.396298 0.055 Uiso 1 1 calc GR
H44B H 0.971629 0.787803 0.437484 0.055 Uiso 1 1 calc GR
H44C H 0.878026 0.744295 0.447985 0.055 Uiso 1 1 calc GR
C45 C 1.1196(9) 0.6584(5) 0.4387(4) 0.045(3) Uani 1 1 d .
H45A H 1.075245 0.632401 0.463678 0.067 Uiso 1 1 calc GR
H45B H 1.140088 0.690628 0.456077 0.067 Uiso 1 1 calc GR
H45C H 1.187325 0.631887 0.421814 0.067 Uiso 1 1 calc GR
C46 C 1.1311(8) 0.7355(5) 0.3371(4) 0.042(2) Uani 1 1 d .
H46A H 1.091772 0.750779 0.308935 0.064 Uiso 1 1 calc GR
H46B H 1.197595 0.704723 0.325111 0.064 Uiso 1 1 calc GR
H46C H 1.153225 0.771006 0.349707 0.064 Uiso 1 1 calc GR
C51 C 0.5016(9) 0.9665(5) 0.3199(4) 0.043(2) Uani 1 1 d .
H51A H 0.561313 0.970008 0.337528 0.064 Uiso 1 1 calc GR
H51B H 0.469036 1.008447 0.307050 0.064 Uiso 1 1 calc GR
H51C H 0.532233 0.939907 0.291232 0.064 Uiso 1 1 calc GR
C52 C 0.2797(10) 0.9303(7) 0.3291(5) 0.061(3) Uani 1 1 d .
H52A H 0.306224 0.899215 0.303438 0.092 Uiso 1 1 calc GR
H52B H 0.261572 0.972187 0.312190 0.092 Uiso 1 1 calc GR
H52C H 0.212959 0.919571 0.352225 0.092 Uiso 1 1 calc GR
C53 C 0.3311(11) 0.9839(5) 0.4192(4) 0.059(3) Uani 1 1 d .
H53A H 0.282433 0.962866 0.446380 0.089 Uiso 1 1 calc GR
H53B H 0.288091 1.022682 0.406160 0.089 Uiso 1 1 calc GR
H53C H 0.392362 0.994015 0.432745 0.089 Uiso 1 1 calc GR
C54 C 0.4043(9) 0.7283(5) 0.3925(5) 0.047(3) Uani 1 1 d .
H54A H 0.380392 0.737404 0.359577 0.071 Uiso 1 1 calc GR
H54B H 0.361160 0.698548 0.413787 0.071 Uiso 1 1 calc GR
H54C H 0.483750 0.709953 0.387062 0.071 Uiso 1 1 calc GR
C55 C 0.2261(11) 0.8306(6) 0.4418(6) 0.068(4) Uani 1 1 d .
H55A H 0.211049 0.869839 0.459000 0.102 Uiso 1 1 calc GR
H55B H 0.191517 0.798487 0.464587 0.102 Uiso 1 1 calc GR
H55C H 0.194946 0.838041 0.410659 0.102 Uiso 1 1 calc GR
C56 C 0.4286(13) 0.7823(6) 0.4876(5) 0.070(4) Uani 1 1 d .
H56A H 0.505646 0.759590 0.481503 0.105 Uiso 1 1 calc GR
H56B H 0.380444 0.755527 0.509641 0.105 Uiso 1 1 calc GR
H56C H 0.424694 0.820883 0.504139 0.105 Uiso 1 1 calc GR
C61 C 0.8991(11) 0.8626(6) 0.2793(5) 0.058(3) Uani 1 1 d .
H61A H 0.970696 0.867705 0.257358 0.086 Uiso 1 1 calc GR
H61B H 0.843251 0.864024 0.258093 0.086 Uiso 1 1 calc GR
H61C H 0.907530 0.822024 0.299200 0.086 Uiso 1 1 calc GR
C62 C 0.8108(12) 1.0023(6) 0.2879(5) 0.070(4) Uani 1 1 d .
H62A H 0.748592 0.998747 0.271857 0.105 Uiso 1 1 calc GR
H62B H 0.873888 1.011590 0.261567 0.105 Uiso 1 1 calc GR
H62C H 0.787368 1.036289 0.311130 0.105 Uiso 1 1 calc GR
C63 C 0.9826(12) 0.9342(7) 0.3478(6) 0.072(4) Uani 1 1 d .
H63A H 1.005142 0.895645 0.368361 0.108 Uiso 1 1 calc GR
H63B H 0.967011 0.970356 0.368735 0.108 Uiso 1 1 calc GR
H63C H 1.042844 0.939904 0.318742 0.108 Uiso 1 1 calc GR
C64 C 0.6611(12) 1.0251(5) 0.4254(4) 0.062(4) Uani 1 1 d .
H64A H 0.592134 1.032916 0.411798 0.093 Uiso 1 1 calc GR
H64B H 0.716759 1.046590 0.402685 0.093 Uiso 1 1 calc GR
H64C H 0.645765 1.041093 0.459358 0.093 Uiso 1 1 calc GR
C65 C 0.8331(11) 0.9277(7) 0.4649(5) 0.071(4) Uani 1 1 d .
H65A H 0.876739 0.885196 0.460994 0.107 Uiso 1 1 calc GR
H65B H 0.803509 0.933398 0.501157 0.107 Uiso 1 1 calc GR
H65C H 0.880993 0.958777 0.450959 0.107 Uiso 1 1 calc GR
C66 C 0.6088(12) 0.8967(7) 0.4706(4) 0.064(4) Uani 1 1 d .
H66A H 0.540298 0.906296 0.456602 0.096 Uiso 1 1 calc GR
H66B H 0.593245 0.910421 0.505280 0.096 Uiso 1 1 calc GR
H66C H 0.636404 0.851198 0.471290 0.096 Uiso 1 1 calc GR
U4 U 0.78054(3) 0.75287(2) 0.72623(2) 0.02690(7) Uani 1 1 d .
U5 U 0.84329(2) 0.65525(2) 0.85463(2) 0.02829(7) Uani 1 1 d .
U6 U 0.69975(3) 0.83611(2) 0.85732(2) 0.02908(7) Uani 1 1 d .
Si13 Si 0.5779(3) 0.79534(14) 0.65899(11) 0.0434(7) Uani 1 1 d .
Si14 Si 0.5993(3) 0.65881(13) 0.69228(10) 0.0414(6) Uani 1 1 d .
Si15 Si 0.9919(3) 0.83743(13) 0.66176(11) 0.0423(6) Uani 1 1 d .
Si16 Si 0.9782(3) 0.71643(13) 0.62091(10) 0.0430(7) Uani 1 1 d .
Si17 Si 0.7937(2) 0.50690(12) 0.86926(10) 0.0361(6) Uani 1 1 d .
Si18 Si 0.6152(2) 0.59486(13) 0.93400(10) 0.0371(6) Uani 1 1 d .
Si19 Si 1.1373(2) 0.64366(13) 0.81398(9) 0.0353(6) Uani 1 1 d .
Si20 Si 1.0447(2) 0.61511(11) 0.92465(9) 0.0295(5) Uani 1 1 d .
Si21 Si 0.4169(2) 0.83124(14) 0.86315(10) 0.0402(6) Uani 1 1 d .
Si22 Si 0.4818(2) 0.87687(12) 0.95376(9) 0.0323(5) Uani 1 1 d .
Si23 Si 0.7338(2) 0.98895(11) 0.83983(9) 0.0307(5) Uani 1 1 d .
Si24 Si 0.9159(2) 0.90370(13) 0.88532(10) 0.0399(6) Uani 1 1 d .
O4 O 0.8319(6) 0.6793(3) 0.7788(2) 0.0392(16) Uani 1 1 d .
O5 O 0.7749(6) 0.7456(3) 0.8797(3) 0.0399(16) Uani 1 1 d .
O6 O 0.7155(6) 0.8210(3) 0.7814(2) 0.0398(16) Uani 1 1 d .
N7 N 0.6430(6) 0.7294(4) 0.6899(3) 0.0324(17) Uani 1 1 d .
N8 N 0.9323(6) 0.7712(3) 0.6662(3) 0.0284(16) Uani 1 1 d .
N9 N 0.7377(6) 0.5810(3) 0.8893(3) 0.0294(16) Uani 1 1 d .
N10 N 1.0246(6) 0.6354(3) 0.8630(3) 0.0301(16) Uani 1 1 d .
N11 N 0.5163(7) 0.8485(3) 0.8935(3) 0.0324(17) Uani 1 1 d .
N12 N 0.7929(6) 0.9156(3) 0.8615(3) 0.0275(16) Uani 1 1 d .
C71 C 0.6613(11) 0.8593(5) 0.6568(6) 0.068(4) Uani 1 1 d .
H71A H 0.660413 0.869181 0.691566 0.102 Uiso 1 1 calc GR
H71B H 0.628606 0.896935 0.637871 0.102 Uiso 1 1 calc GR
H71C H 0.738303 0.845028 0.639714 0.102 Uiso 1 1 calc GR
C72 C 0.5728(14) 0.7854(7) 0.5914(4) 0.081(5) Uani 1 1 d .
H72A H 0.551588 0.826677 0.574079 0.121 Uiso 1 1 calc GR
H72B H 0.517850 0.758877 0.590674 0.121 Uiso 1 1 calc GR
H72C H 0.646447 0.765360 0.574026 0.121 Uiso 1 1 calc GR
C73 C 0.4354(10) 0.8290(7) 0.6908(6) 0.071(4) Uani 1 1 d .
H73A H 0.407055 0.866789 0.670747 0.106 Uiso 1 1 calc GR
H73B H 0.437224 0.840106 0.724950 0.106 Uiso 1 1 calc GR
H73C H 0.386538 0.797917 0.693541 0.106 Uiso 1 1 calc GR
C74 C 0.6530(11) 0.6192(6) 0.6307(5) 0.058(3) Uani 1 1 d .
H74A H 0.631357 0.647964 0.602347 0.087 Uiso 1 1 calc GR
H74B H 0.621061 0.580969 0.632433 0.087 Uiso 1 1 calc GR
H74C H 0.734450 0.608096 0.625263 0.087 Uiso 1 1 calc GR
C75 C 0.4435(12) 0.6668(7) 0.7024(6) 0.073(4) Uani 1 1 d .
H75A H 0.423582 0.625237 0.702504 0.110 Uiso 1 1 calc GR
H75B H 0.416027 0.694532 0.674746 0.110 Uiso 1 1 calc GR
H75C H 0.409703 0.684744 0.735071 0.110 Uiso 1 1 calc GR
C76 C 0.6494(15) 0.6027(5) 0.7443(5) 0.075(5) Uani 1 1 d .
H76A H 0.629549 0.561547 0.742608 0.113 Uiso 1 1 calc GR
H76B H 0.614326 0.619021 0.777504 0.113 Uiso 1 1 calc GR
H76C H 0.730613 0.598255 0.739943 0.113 Uiso 1 1 calc GR
C81 C 0.9103(13) 0.8926(7) 0.7085(5) 0.075(4) Uani 1 1 d .
H81A H 0.839105 0.911006 0.698381 0.112 Uiso 1 1 calc GR
H81B H 0.951987 0.926051 0.709997 0.112 Uiso 1 1 calc GR
H81C H 0.896199 0.870011 0.742184 0.112 Uiso 1 1 calc GR
C82 C 1.1357(13) 0.8184(8) 0.6744(7) 0.087(5) Uani 1 1 d .
H82A H 1.168295 0.775062 0.666149 0.130 Uiso 1 1 calc GR
H82B H 1.133943 0.822764 0.710486 0.130 Uiso 1 1 calc GR
H82C H 1.180876 0.847334 0.653298 0.130 Uiso 1 1 calc GR
C83 C 1.0000(14) 0.8809(6) 0.5973(5) 0.075(4) Uani 1 1 d .
H83A H 0.925664 0.890760 0.588650 0.113 Uiso 1 1 calc GR
H83B H 1.050769 0.854603 0.571848 0.113 Uiso 1 1 calc GR
H83C H 1.027920 0.920017 0.597811 0.113 Uiso 1 1 calc GR
C84 C 1.1324(11) 0.7015(7) 0.5977(6) 0.073(4) Uani 1 1 d .
H84A H 1.151184 0.672207 0.570590 0.110 Uiso 1 1 calc GR
H84B H 1.169584 0.683173 0.625923 0.110 Uiso 1 1 calc GR
H84C H 1.157180 0.741258 0.584247 0.110 Uiso 1 1 calc GR
C85 C 0.9086(14) 0.7392(6) 0.5645(4) 0.073(4) Uani 1 1 d .
H85A H 0.827663 0.748635 0.576136 0.109 Uiso 1 1 calc GR
H85B H 0.927260 0.704299 0.542127 0.109 Uiso 1 1 calc GR
H85C H 0.934620 0.776437 0.545648 0.109 Uiso 1 1 calc GR
C86 C 0.9392(11) 0.6396(5) 0.6506(5) 0.055(3) Uani 1 1 d .
H86A H 0.948031 0.610656 0.623902 0.083 Uiso 1 1 calc GR
H86B H 0.861423 0.646772 0.668567 0.083 Uiso 1 1 calc GR
H86C H 0.987760 0.621368 0.674751 0.083 Uiso 1 1 calc GR
C91 C 0.9145(10) 0.5172(5) 0.8150(4) 0.051(3) Uani 1 1 d .
H91A H 0.886934 0.545067 0.787497 0.077 Uiso 1 1 calc GR
H91B H 0.949906 0.476102 0.802206 0.077 Uiso 1 1 calc GR
H91C H 0.969115 0.535689 0.827312 0.077 Uiso 1 1 calc GR
C92 C 0.6986(11) 0.4663(6) 0.8455(5) 0.057(3) Uani 1 1 d .
H92A H 0.741800 0.429639 0.827863 0.086 Uiso 1 1 calc GR
H92B H 0.659689 0.495301 0.821816 0.086 Uiso 1 1 calc GR
H92C H 0.644027 0.452624 0.874301 0.086 Uiso 1 1 calc GR
C93 C 0.8540(11) 0.4515(5) 0.9193(5) 0.056(3) Uani 1 1 d .
H93A H 0.903110 0.415184 0.903178 0.083 Uiso 1 1 calc GR
H93B H 0.793483 0.437092 0.944525 0.083 Uiso 1 1 calc GR
H93C H 0.896913 0.473338 0.936140 0.083 Uiso 1 1 calc GR
C94 C 0.4901(10) 0.5870(6) 0.9090(5) 0.056(3) Uani 1 1 d .
H94A H 0.489066 0.612278 0.876518 0.084 Uiso 1 1 calc GR
H94B H 0.422569 0.601835 0.933569 0.084 Uiso 1 1 calc GR
H94C H 0.492898 0.542730 0.903590 0.084 Uiso 1 1 calc GR
C95 C 0.6215(10) 0.5401(7) 0.9935(5) 0.065(4) Uani 1 1 d .
H95A H 0.627833 0.496582 0.985027 0.098 Uiso 1 1 calc GR
H95B H 0.553375 0.551304 1.018927 0.098 Uiso 1 1 calc GR
H95C H 0.686375 0.543980 1.007496 0.098 Uiso 1 1 calc GR
C96 C 0.5886(10) 0.6767(5) 0.9552(5) 0.053(3) Uani 1 1 d .
H96A H 0.519909 0.682981 0.980987 0.080 Uiso 1 1 calc GR
H96B H 0.580854 0.707102 0.925942 0.080 Uiso 1 1 calc GR
H96C H 0.651271 0.682831 0.969914 0.080 Uiso 1 1 calc GR
C101 C 1.1083(11) 0.6336(7) 0.7509(5) 0.066(4) Uani 1 1 d .
H10A H 1.037933 0.660731 0.746339 0.099 Uiso 1 1 calc GR
H10B H 1.102774 0.589591 0.748788 0.099 Uiso 1 1 calc GR
H10C H 1.168973 0.645197 0.724121 0.099 Uiso 1 1 calc GR
C102 C 1.2654(12) 0.5859(9) 0.8215(6) 0.104(8) Uani 1 1 d .
H10D H 1.250042 0.543075 0.823007 0.156 Uiso 1 1 calc GR
H10E H 1.288287 0.592220 0.853090 0.156 Uiso 1 1 calc GR
H10F H 1.325382 0.592021 0.792441 0.156 Uiso 1 1 calc GR
C103 C 1.1695(13) 0.7242(8) 0.8109(5) 0.082(5) Uani 1 1 d .
H10G H 1.231230 0.729181 0.782373 0.123 Uiso 1 1 calc GR
H10H H 1.190661 0.730650 0.842804 0.123 Uiso 1 1 calc GR
H10I H 1.103519 0.755214 0.805805 0.123 Uiso 1 1 calc GR
C104 C 1.1333(9) 0.6624(5) 0.9467(4) 0.044(3) Uani 1 1 d .
H10J H 1.099821 0.707054 0.944199 0.067 Uiso 1 1 calc GR
H10K H 1.207924 0.656039 0.925278 0.067 Uiso 1 1 calc GR
H10L H 1.138797 0.648961 0.982196 0.067 Uiso 1 1 calc GR
C105 C 1.1093(10) 0.5308(5) 0.9347(4) 0.049(3) Uani 1 1 d .
H10M H 1.072322 0.504358 0.918854 0.073 Uiso 1 1 calc GR
H10N H 1.100779 0.518866 0.971326 0.073 Uiso 1 1 calc GR
H10O H 1.188725 0.525057 0.919214 0.073 Uiso 1 1 calc GR
C106 C 0.9048(8) 0.6294(5) 0.9672(4) 0.039(2) Uani 1 1 d .
H10P H 0.873084 0.674329 0.964618 0.059 Uiso 1 1 calc GR
H10Q H 0.912552 0.616271 1.002541 0.059 Uiso 1 1 calc GR
H10R H 0.855433 0.605137 0.956912 0.059 Uiso 1 1 calc GR
C111 C 0.3765(12) 0.8971(6) 0.8171(5) 0.062(3) Uani 1 1 d .
H11A H 0.318604 0.887260 0.801018 0.093 Uiso 1 1 calc GR
H11B H 0.441840 0.903239 0.790826 0.093 Uiso 1 1 calc GR
H11C H 0.347823 0.935669 0.834949 0.093 Uiso 1 1 calc GR
C112 C 0.4763(11) 0.7577(5) 0.8280(4) 0.052(3) Uani 1 1 d .
H11D H 0.532646 0.767104 0.798275 0.078 Uiso 1 1 calc GR
H11E H 0.416353 0.742830 0.816710 0.078 Uiso 1 1 calc GR
H11F H 0.510694 0.724927 0.850745 0.078 Uiso 1 1 calc GR
C113 C 0.2861(11) 0.8164(8) 0.9070(6) 0.072(4) Uani 1 1 d .
H11G H 0.301553 0.776913 0.927727 0.109 Uiso 1 1 calc GR
H11H H 0.230138 0.813367 0.887001 0.109 Uiso 1 1 calc GR
H11I H 0.257962 0.851134 0.929319 0.109 Uiso 1 1 calc GR
C114 C 0.4016(11) 0.8294(6) 1.0059(4) 0.057(3) Uani 1 1 d .
H11J H 0.429894 0.784456 1.002056 0.085 Uiso 1 1 calc GR
H11K H 0.322455 0.838786 1.003816 0.085 Uiso 1 1 calc GR
H11L H 0.410775 0.840143 1.039099 0.085 Uiso 1 1 calc GR
C115 C 0.4012(11) 0.9589(5) 0.9517(4) 0.054(3) Uani 1 1 d .
H11M H 0.435289 0.983338 0.921769 0.082 Uiso 1 1 calc GR
H11N H 0.401952 0.978649 0.982653 0.082 Uiso 1 1 calc GR
H11O H 0.324041 0.957762 0.949425 0.082 Uiso 1 1 calc GR
C116 C 0.6162(10) 0.8761(6) 0.9753(4) 0.052(3) Uani 1 1 d .
H11P H 0.655612 0.832628 0.978605 0.078 Uiso 1 1 calc GR
H11Q H 0.600383 0.894466 1.008303 0.078 Uiso 1 1 calc GR
H11R H 0.662885 0.900770 0.950135 0.078 Uiso 1 1 calc GR
C121 C 0.6221(9) 0.9788(5) 0.8060(4) 0.042(2) Uani 1 1 d .
H12A H 0.654143 0.950251 0.778766 0.063 Uiso 1 1 calc GR
H12B H 0.590109 1.019788 0.791193 0.063 Uiso 1 1 calc GR
H12C H 0.563609 0.961120 0.830198 0.063 Uiso 1 1 calc GR
C122 C 0.8348(10) 1.0318(5) 0.7953(4) 0.043(2) Uani 1 1 d .
H12D H 0.868815 1.007211 0.765784 0.065 Uiso 1 1 calc GR
H12E H 0.893089 1.038037 0.812867 0.065 Uiso 1 1 calc GR
H12F H 0.795738 1.072849 0.783843 0.065 Uiso 1 1 calc GR
C123 C 0.6642(10) 1.0425(5) 0.8924(4) 0.048(3) Uani 1 1 d .
H12G H 0.625305 1.081775 0.877869 0.072 Uiso 1 1 calc GR
H12H H 0.720642 1.051943 0.909609 0.072 Uiso 1 1 calc GR
H12I H 0.610384 1.021712 0.917069 0.072 Uiso 1 1 calc GR
C124 C 1.0386(10) 0.9064(6) 0.8328(5) 0.061(3) Uani 1 1 d .
H12J H 1.044409 0.872906 0.810136 0.092 Uiso 1 1 calc GR
H12K H 1.106449 0.900354 0.847072 0.092 Uiso 1 1 calc GR
H12L H 1.029621 0.947333 0.813349 0.092 Uiso 1 1 calc GR
C125 C 0.9147(12) 0.9632(6) 0.9318(5) 0.067(4) Uani 1 1 d .
H12M H 0.850132 0.962433 0.959584 0.101 Uiso 1 1 calc GR
H12N H 0.910167 1.005266 0.914133 0.101 Uiso 1 1 calc GR
H12O H 0.983334 0.952714 0.945668 0.101 Uiso 1 1 calc GR
C126 C 0.9370(10) 0.8241(5) 0.9202(4) 0.048(3) Uani 1 1 d .
H12P H 0.880592 0.823566 0.951596 0.073 Uiso 1 1 calc GR
H12Q H 1.011475 0.815043 0.928789 0.073 Uiso 1 1 calc GR
H12R H 0.929947 0.792177 0.898557 0.073 Uiso 1 1 calc GR

loop_
_atom_site_aniso_label
_atom_site_aniso_U_11
_atom_site_aniso_U_22
_atom_site_aniso_U_33
_atom_site_aniso_U_23
_atom_site_aniso_U_13
_atom_site_aniso_U_12
U1 0.03692(17) 0.03659(16) 0.02015(14) -0.00537(12) -0.00612(12) -0.00714(13)
U2 0.02436(14) 0.02406(13) 0.02672(14) 0.00283(11) -0.00880(11) -0.00408(11)
U3 0.02976(16) 0.02483(14) 0.02803(14) -0.00203(11) -0.00968(12) -0.00361(12)
Si1 0.0311(14) 0.0535(16) 0.0423(15) -0.0104(13) -0.0046(12) 0.0005(13)
Si2 0.0307(13) 0.0479(15) 0.0328(13) -0.0151(11) -0.0062(11) -0.0032(12)
Si3 0.0489(18) 0.0559(17) 0.0337(14) 0.0056(12) -0.0108(13) -0.0135(14)
Si4 0.0390(16) 0.0410(15) 0.0553(17) -0.0128(13) -0.0012(13) -0.0046(13)
Si5 0.0483(17) 0.0385(14) 0.0392(14) -0.0011(11) -0.0120(12) -0.0130(13)
Si6 0.0449(16) 0.0456(15) 0.0290(12) 0.0086(11) -0.0102(11) -0.0212(13)
Si7 0.0321(14) 0.0319(12) 0.0416(14) -0.0123(11) -0.0123(11) 0.0021(11)
Si8 0.0255(12) 0.0301(12) 0.0283(11) -0.0041(9) -0.0097(9) -0.0021(10)
Si9 0.0332(14) 0.0339(13) 0.0303(12) -0.0023(10) -0.0065(10) 0.0051(11)
Si10 0.0442(16) 0.0353(13) 0.0370(14) -0.0027(11) -0.0044(12) -0.0096(12)
Si11 0.0422(16) 0.0403(14) 0.0350(13) -0.0068(11) 0.0016(12) -0.0176(12)
Si12 0.0347(14) 0.0305(12) 0.0280(12) -0.0055(10) -0.0075(10) -0.0050(10)
O1 0.050(4) 0.040(4) 0.026(3) 0.003(3) -0.017(3) -0.006(3)
O2 0.039(4) 0.024(3) 0.034(3) -0.004(2) -0.006(3) -0.005(3)
O3 0.046(4) 0.031(3) 0.024(3) -0.003(3) 0.000(3) 0.003(3)
N1 0.029(4) 0.040(4) 0.022(3) -0.007(3) -0.008(3) -0.004(3)
N2 0.035(4) 0.046(4) 0.020(3) -0.007(3) 0.004(3) -0.017(4)
N3 0.036(4) 0.026(4) 0.026(4) 0.006(3) -0.007(3) -0.010(3)
N4 0.021(4) 0.035(4) 0.027(4) -0.002(3) -0.004(3) -0.006(3)
N5 0.038(4) 0.029(4) 0.027(4) -0.006(3) -0.008(3) -0.005(3)
N6 0.031(4) 0.026(3) 0.023(3) 0.000(3) -0.009(3) -0.013(3)
C1 0.048(7) 0.056(7) 0.061(7) -0.023(6) 0.013(6) 0.002(6)
C2 0.054(8) 0.081(9) 0.074(9) -0.016(8) 0.010(7) -0.016(7)
C3 0.059(9) 0.119(13) 0.057(8) -0.009(8) -0.024(7) 0.022(9)
C4 0.048(7) 0.062(7) 0.077(8) -0.037(7) -0.011(6) -0.014(6)
C5 0.041(6) 0.045(6) 0.054(6) -0.030(5) -0.008(5) 0.002(5)
C6 0.064(8) 0.099(10) 0.030(6) -0.009(6) -0.007(5) -0.008(8)
C21 0.070(9) 0.066(8) 0.049(7) 0.011(6) -0.014(6) -0.012(7)
C22 0.062(8) 0.051(7) 0.050(7) 0.004(5) -0.006(6) 0.006(6)
C23 0.115(13) 0.045(7) 0.061(8) 0.001(6) -0.033(8) -0.009(7)
C24 0.074(9) 0.068(8) 0.048(7) -0.026(6) 0.010(6) -0.001(7)
C25 0.045(7) 0.065(8) 0.110(12) -0.021(8) -0.002(8) -0.018(6)
C26 0.037(6) 0.081(9) 0.071(8) -0.025(7) -0.016(6) 0.007(6)
C31 0.080(10) 0.068(8) 0.049(7) 0.003(6) -0.032(7) -0.015(7)
C32 0.051(7) 0.063(7) 0.065(8) -0.006(6) -0.019(6) -0.020(6)
C33 0.075(9) 0.046(6) 0.064(8) -0.023(6) -0.007(7) -0.015(6)
C34 0.073(9) 0.051(7) 0.068(8) 0.028(6) -0.034(7) -0.025(6)
C35 0.064(8) 0.094(10) 0.035(6) 0.002(6) 0.004(6) -0.038(8)
C36 0.060(7) 0.069(7) 0.018(4) 0.002(4) -0.007(4) -0.035(6)
C41 0.046(6) 0.042(5) 0.036(5) -0.016(4) -0.005(4) -0.005(5)
C42 0.035(6) 0.056(7) 0.093(10) -0.030(7) 0.008(6) 0.002(6)
C43 0.077(9) 0.038(6) 0.078(9) 0.000(6) -0.048(8) 0.003(6)
C44 0.040(6) 0.034(5) 0.035(5) -0.003(4) -0.008(4) -0.005(4)
C45 0.044(6) 0.044(6) 0.053(6) -0.004(5) -0.024(5) -0.009(5)
C46 0.028(5) 0.056(6) 0.044(6) -0.006(5) 0.001(4) -0.016(5)
C51 0.040(6) 0.039(5) 0.042(6) 0.013(4) -0.007(5) 0.000(5)
C52 0.043(7) 0.080(9) 0.061(7) 0.014(7) -0.024(6) -0.007(6)
C53 0.075(9) 0.044(6) 0.041(6) -0.006(5) 0.014(6) 0.007(6)
C54 0.042(6) 0.039(5) 0.062(7) -0.003(5) -0.015(5) -0.007(5)
C55 0.060(8) 0.053(7) 0.082(9) -0.012(7) 0.008(7) -0.009(6)
C56 0.112(12) 0.064(8) 0.048(7) 0.022(6) -0.034(7) -0.045(8)
C61 0.064(8) 0.056(7) 0.046(6) -0.002(5) -0.001(6) -0.007(6)
C62 0.065(9) 0.070(9) 0.061(8) 0.020(7) 0.005(7) -0.008(7)
C63 0.066(9) 0.092(10) 0.072(9) -0.012(8) -0.012(7) -0.045(8)
C64 0.084(10) 0.049(7) 0.043(6) -0.011(5) -0.011(6) 0.017(7)
C65 0.063(8) 0.090(10) 0.064(8) -0.047(7) -0.031(7) 0.020(8)
C66 0.084(10) 0.090(9) 0.026(5) -0.005(6) -0.003(6) -0.043(8)
U4 0.03569(17) 0.02746(14) 0.01887(13) -0.00129(11) -0.00920(12) -0.00466(12)
U5 0.02510(15) 0.02770(14) 0.03197(15) 0.00214(12) -0.00780(12) -0.00423(12)
U6 0.02949(16) 0.02915(15) 0.02673(14) -0.00400(11) -0.00371(12) -0.00123(12)
Si13 0.0463(17) 0.0473(16) 0.0383(14) 0.0064(12) -0.0203(13) -0.0046(13)
Si14 0.0531(18) 0.0426(14) 0.0318(13) -0.0060(11) -0.0081(12) -0.0143(13)
Si15 0.0495(17) 0.0403(14) 0.0390(14) -0.0014(12) -0.0079(13) -0.0143(13)
Si16 0.0490(17) 0.0418(15) 0.0328(13) -0.0070(11) -0.0028(12) 0.0018(13)
Si17 0.0481(16) 0.0285(12) 0.0329(13) -0.0004(10) -0.0094(12) -0.0086(11)
Si18 0.0310(14) 0.0437(14) 0.0353(13) 0.0064(11) -0.0091(11) -0.0061(12)
Si19 0.0306(13) 0.0465(14) 0.0264(12) -0.0012(11) -0.0067(10) -0.0001(11)
Si20 0.0296(13) 0.0337(12) 0.0238(11) -0.0031(9) -0.0098(10) 0.0036(10)
Si21 0.0348(14) 0.0514(16) 0.0366(14) -0.0102(12) -0.0087(11) -0.0074(12)
Si22 0.0340(14) 0.0376(13) 0.0237(11) -0.0055(10) -0.0032(10) -0.0028(11)
Si23 0.0389(14) 0.0276(12) 0.0263(11) -0.0054(9) -0.0078(10) -0.0043(10)
Si24 0.0426(16) 0.0441(15) 0.0340(13) 0.0022(11) -0.0128(12) -0.0071(12)
O4 0.054(4) 0.036(3) 0.030(3) 0.002(3) -0.015(3) -0.005(3)
O5 0.034(4) 0.041(4) 0.039(4) -0.006(3) -0.006(3) 0.005(3)
O6 0.056(5) 0.035(3) 0.031(3) -0.012(3) -0.011(3) -0.005(3)
N7 0.024(4) 0.043(4) 0.032(4) -0.004(3) -0.007(3) -0.007(3)
N8 0.031(4) 0.029(4) 0.023(3) 0.002(3) 0.000(3) -0.007(3)
N9 0.031(4) 0.029(4) 0.027(4) 0.008(3) -0.009(3) -0.007(3)
N10 0.030(4) 0.032(4) 0.027(4) 0.007(3) -0.008(3) -0.003(3)
N11 0.039(5) 0.030(4) 0.026(4) -0.005(3) -0.008(3) 0.005(3)
N12 0.035(4) 0.030(4) 0.018(3) -0.004(3) -0.003(3) -0.010(3)
C71 0.072(9) 0.032(6) 0.100(11) 0.035(6) -0.042(8) -0.004(6)
C72 0.115(13) 0.100(11) 0.034(6) 0.018(7) -0.048(7) -0.011(10)
C73 0.045(7) 0.085(10) 0.077(9) 0.012(8) -0.021(7) 0.002(7)
C74 0.064(8) 0.061(7) 0.053(7) -0.024(6) -0.015(6) -0.009(6)
C75 0.067(9) 0.081(9) 0.072(9) -0.016(8) 0.000(7) -0.018(8)
C76 0.140(15) 0.033(6) 0.056(8) 0.008(5) -0.031(8) -0.016(7)
C81 0.091(11) 0.076(9) 0.066(8) -0.032(7) 0.004(8) -0.042(8)
C82 0.071(10) 0.086(10) 0.117(14) -0.002(10) -0.037(10) -0.031(9)
C83 0.114(13) 0.050(7) 0.056(8) 0.015(6) -0.001(8) -0.030(8)
C84 0.055(8) 0.079(9) 0.073(9) -0.018(7) 0.008(7) 0.004(7)
C85 0.115(13) 0.064(8) 0.031(6) -0.008(5) -0.016(7) 0.009(8)
C86 0.072(9) 0.043(6) 0.056(7) -0.011(5) -0.016(6) -0.013(6)
C91 0.065(8) 0.040(6) 0.044(6) -0.015(5) -0.007(5) 0.006(5)
C92 0.073(9) 0.050(6) 0.060(7) -0.006(6) -0.021(6) -0.028(6)
C93 0.073(9) 0.038(6) 0.054(7) 0.008(5) -0.019(6) -0.007(6)
C94 0.044(7) 0.072(8) 0.059(7) 0.014(6) -0.023(6) -0.020(6)
C95 0.042(7) 0.094(10) 0.045(6) 0.026(7) 0.000(5) 0.001(7)
C96 0.053(7) 0.042(6) 0.063(7) -0.013(5) -0.016(6) 0.006(5)
C101 0.063(9) 0.088(10) 0.046(7) -0.015(6) -0.014(6) -0.001(7)
C102 0.056(9) 0.149(17) 0.062(9) 0.044(10) 0.017(7) 0.032(10)
C103 0.085(11) 0.105(11) 0.057(8) -0.017(8) 0.027(8) -0.055(9)
C104 0.041(6) 0.052(6) 0.045(6) 0.007(5) -0.024(5) -0.010(5)
C105 0.059(7) 0.044(6) 0.041(6) 0.004(5) -0.024(5) 0.008(5)
C106 0.032(5) 0.054(6) 0.029(5) -0.004(4) -0.005(4) -0.002(5)
C111 0.066(9) 0.056(7) 0.073(8) -0.006(6) -0.039(7) -0.001(6)
C112 0.065(8) 0.048(6) 0.052(7) -0.014(5) -0.022(6) -0.013(6)
C113 0.052(8) 0.101(11) 0.070(9) -0.019(8) -0.010(7) -0.022(8)
C114 0.078(9) 0.052(7) 0.038(6) -0.005(5) 0.007(6) -0.022(6)
C115 0.063(8) 0.046(6) 0.045(6) -0.009(5) -0.005(6) 0.011(6)
C116 0.061(8) 0.067(7) 0.032(5) 0.001(5) -0.020(5) -0.011(6)
C121 0.048(6) 0.030(5) 0.045(6) 0.003(4) -0.015(5) 0.004(5)
C122 0.058(7) 0.035(5) 0.041(5) 0.003(4) -0.011(5) -0.020(5)
C123 0.059(7) 0.042(6) 0.046(6) -0.013(5) -0.021(5) 0.002(5)
C124 0.046(7) 0.068(8) 0.066(8) 0.013(6) -0.015(6) -0.007(6)
C125 0.078(10) 0.066(8) 0.069(8) -0.009(7) -0.034(7) -0.015(7)
C126 0.049(7) 0.049(6) 0.048(6) 0.005(5) -0.016(5) -0.007(5)

loop_
_atom_type_symbol
_atom_type_description
_atom_type_scat_dispersion_real
_atom_type_scat_dispersion_imag
_atom_type_scat_source
C C 0.0181 0.0091 'International Tables Vol C Tables 4.2.6.8 and 6.1.1.4'
H H 0.0000 0.0000 'International Tables Vol C Tables 4.2.6.8 and 6.1.1.4'
N N 0.0311 0.0180 'International Tables Vol C Tables 4.2.6.8 and 6.1.1.4'
O O 0.0492 0.0322 'International Tables Vol C Tables 4.2.6.8 and 6.1.1.4'
Si Si 0.2541 0.3302 'International Tables Vol C Tables 4.2.6.8 and 6.1.1.4'
U U -4.3638 13.4090 'International Tables Vol C Tables 4.2.6.8 and 6.1.1.4'

loop_
_exptl_crystal_face_index_h
_exptl_crystal_face_index_k
_exptl_crystal_face_index_l
_exptl_crystal_face_perp_dist
0 1 2 0.0248
0 -1 -2 0.0267
-1 -2 -1 0.0259
-5 1 -5 0.0313
-5 -5 2 0.0132
0 -1 1 0.0257
-1 1 1 0.0332
5 5 1 0.0214
0 5 -3 0.0280
5 -5 4 0.0374

loop_
_geom_angle_atom_site_label_1
_geom_angle_atom_site_label_2
_geom_angle_atom_site_label_3
_geom_angle
U3 U1 U2 59.753(7)
Si2 U1 U2 113.46(5)
Si2 U1 U3 149.57(5)
Si2 U1 Si3 93.50(7)
Si3 U1 U2 147.12(5)
Si3 U1 U3 105.61(5)
O1 U1 U2 16.98(19)
O1 U1 U3 76.51(18)
O1 U1 Si2 100.71(19)
O1 U1 Si3 146.0(2)
O1 U1 O3 95.0(2)
O1 U1 N1 106.9(3)
O1 U1 N2 119.4(3)
O3 U1 U2 78.13(16)
O3 U1 U3 18.58(16)
O3 U1 Si2 143.6(2)
O3 U1 Si3 91.40(18)
O3 U1 N1 116.2(3)
O3 U1 N2 108.0(3)
N1 U1 U2 112.65(18)
N1 U1 U3 123.40(18)
N1 U1 Si2 27.62(19)
N1 U1 Si3 99.99(19)
N1 U1 N2 110.9(3)
N2 U1 U2 126.8(2)
N2 U1 U3 115.56(19)
N2 U1 Si2 92.5(2)
N2 U1 Si3 28.4(2)
U3 U2 U1 59.778(7)
Si6 U2 U1 142.96(5)
Si6 U2 U3 111.84(5)
Si6 U2 Si7 93.36(7)
Si7 U2 U1 114.77(5)
Si7 U2 U3 142.01(5)
O1 U2 U1 16.58(18)
O1 U2 U3 76.14(18)
O1 U2 Si6 143.5(2)
O1 U2 Si7 100.58(19)
O1 U2 N3 115.1(3)
O1 U2 N4 107.3(3)
O2 U2 U1 77.95(17)
O2 U2 U3 18.44(17)
O2 U2 Si6 95.67(18)
O2 U2 Si7 140.77(19)
O2 U2 O1 94.4(2)
O2 U2 N3 108.2(3)
O2 U2 N4 112.3(3)
N3 U2 U1 118.52(18)
N3 U2 U3 118.11(19)
N3 U2 Si6 28.91(19)
N3 U2 Si7 97.83(19)
N4 U2 U1 115.25(18)
N4 U2 U3 115.32(19)
N4 U2 Si6 101.04(19)
N4 U2 Si7 28.54(19)
N4 U2 N3 117.3(3)
U2 U3 U1 60.470(8)
Si9 U3 U1 113.23(5)
Si9 U3 U2 141.99(5)
Si9 U3 Si12 89.95(6)
Si12 U3 U1 144.38(5)
Si12 U3 U2 116.64(4)
O2 U3 U1 78.74(17)
O2 U3 U2 18.53(17)
O2 U3 Si9 135.21(19)
O2 U3 Si12 104.21(18)
O2 U3 N5 105.6(3)
O2 U3 N6 108.1(2)
O3 U3 U1 18.91(16)
O3 U3 U2 79.17(16)
O3 U3 Si9 97.07(18)
O3 U3 Si12 141.4(2)
O3 U3 O2 97.2(2)
O3 U3 N5 106.1(3)
O3 U3 N6 116.8(3)
N5 U3 U1 114.98(18)
N5 U3 U2 114.75(19)
N5 U3 Si9 29.60(19)
N5 U3 Si12 98.62(19)
N5 U3 N6 120.1(3)
N6 U3 U1 119.12(18)
N6 U3 U2 112.79(18)
N6 U3 Si9 102.71(19)
N6 U3 Si12 25.60(18)
N1 Si1 C1 112.1(5)
N1 Si1 C2 111.6(5)
N1 Si1 C3 112.2(5)
C1 Si1 C2 106.7(6)
C1 Si1 C3 105.9(7)
C2 Si1 C3 107.9(8)
N1 Si2 U1 38.1(3)
N1 Si2 C4 114.7(5)
N1 Si2 C5 107.8(4)
N1 Si2 C6 111.6(5)
C4 Si2 U1 141.7(4)
C4 Si2 C5 106.4(5)
C4 Si2 C6 108.5(7)
C5 Si2 U1 73.3(3)
C6 Si2 U1 107.9(5)
C6 Si2 C5 107.4(6)
N2 Si3 U1 38.2(3)
N2 Si3 C21 114.0(5)
N2 Si3 C22 107.1(5)
N2 Si3 C23 113.4(5)
C21 Si3 U1 133.7(5)
C21 Si3 C22 107.4(6)
C21 Si3 C23 107.5(6)
C22 Si3 U1 69.8(4)
C22 Si3 C23 107.0(7)
C23 Si3 U1 117.6(4)
N2 Si4 C24 112.0(6)
N2 Si4 C25 113.8(5)
N2 Si4 C26 109.4(5)
C25 Si4 C24 105.2(7)
C26 Si4 C24 108.4(6)
C26 Si4 C25 107.7(7)
N3 Si5 C31 110.3(5)
N3 Si5 C32 114.3(5)
N3 Si5 C33 112.7(5)
C31 Si5 C33 105.6(6)
C32 Si5 C31 107.1(6)
C32 Si5 C33 106.3(6)
N3 Si6 U2 39.5(3)
N3 Si6 C34 113.9(5)
N3 Si6 C35 113.6(5)
N3 Si6 C36 107.5(4)
C34 Si6 U2 124.8(5)
C34 Si6 C35 108.7(6)
C34 Si6 C36 106.5(6)
C35 Si6 U2 125.9(4)
C35 Si6 C36 106.2(6)
C36 Si6 U2 67.9(3)
N4 Si7 U2 38.5(2)
N4 Si7 C41 106.2(4)
N4 Si7 C42 114.4(5)
N4 Si7 C43 112.8(5)
C41 Si7 U2 68.5(3)
C42 Si7 U2 133.4(4)
C42 Si7 C41 106.9(6)
C42 Si7 C43 108.9(7)
C43 Si7 U2 116.8(5)
C43 Si7 C41 107.2(5)
N4 Si8 C44 110.7(4)
N4 Si8 C45 112.8(4)
N4 Si8 C46 112.0(4)
C44 Si8 C45 106.3(5)
C44 Si8 C46 106.5(5)
C45 Si8 C46 108.2(5)
N5 Si9 U3 40.4(3)
N5 Si9 C51 107.1(4)
N5 Si9 C52 115.7(5)
N5 Si9 C53 112.3(4)
C51 Si9 U3 66.8(3)
C52 Si9 U3 128.7(5)
C52 Si9 C51 105.0(5)
C52 Si9 C53 108.4(6)
C53 Si9 U3 122.5(5)
C53 Si9 C51 107.8(6)
N5 Si10 C54 110.0(5)
N5 Si10 C55 114.3(5)
N5 Si10 C56 111.6(5)
C54 Si10 C55 107.6(6)
C54 Si10 C56 107.3(6)
C55 Si10 C56 105.8(7)
N6 Si11 C61 108.3(5)
N6 Si11 C62 112.6(5)
N6 Si11 C63 113.6(5)
C61 Si11 C63 104.5(7)
C62 Si11 C61 109.7(6)
C62 Si11 C63 107.8(7)
N6 Si12 U3 35.1(2)
N6 Si12 C64 111.4(4)
N6 Si12 C65 116.4(5)
N6 Si12 C66 106.7(5)
C64 Si12 U3 119.6(4)
C65 Si12 U3 132.3(4)
C65 Si12 C64 106.0(6)
C66 Si12 U3 71.9(4)
C66 Si12 C64 110.0(7)
C66 Si12 C65 106.2(7)
U1 O1 U2 146.4(4)
U3 O2 U2 143.0(3)
U3 O3 U1 142.5(3)
Si1 N1 U1 125.1(4)
Si2 N1 U1 114.3(4)
Si2 N1 Si1 120.5(4)
Si3 N2 U1 113.4(4)
Si4 N2 U1 126.8(4)
Si4 N2 Si3 119.7(4)
Si5 N3 U2 125.9(4)
Si6 N3 U2 111.6(4)
Si6 N3 Si5 122.5(4)
Si7 N4 U2 113.0(4)
Si8 N4 U2 127.3(4)
Si8 N4 Si7 119.7(4)
Si9 N5 U3 110.0(4)
Si10 N5 U3 126.3(4)
Si10 N5 Si9 123.6(5)
Si11 N6 U3 118.8(4)
Si12 N6 U3 119.3(4)
Si12 N6 Si11 121.9(4)
Si1 C1 H1A 109.5
Si1 C1 H1B 109.5
Si1 C1 H1C 109.5
H1A C1 H1B 109.5
H1A C1 H1C 109.5
H1B C1 H1C 109.5
Si1 C2 H2A 109.5
Si1 C2 H2B 109.5
Si1 C2 H2C 109.5
H2A C2 H2B 109.5
H2A C2 H2C 109.5
H2B C2 H2C 109.5
Si1 C3 H3A 109.5
Si1 C3 H3B 109.5
Si1 C3 H3C 109.5
H3A C3 H3B 109.5
H3A C3 H3C 109.5
H3B C3 H3C 109.5
Si2 C4 H4A 109.5
Si2 C4 H4B 109.5
Si2 C4 H4C 109.5
H4A C4 H4B 109.5
H4A C4 H4C 109.5
H4B C4 H4C 109.5
Si2 C5 H5A 109.5
Si2 C5 H5B 109.5
Si2 C5 H5C 109.5
H5A C5 H5B 109.5
H5A C5 H5C 109.5
H5B C5 H5C 109.5
Si2 C6 H6A 109.5
Si2 C6 H6B 109.5
Si2 C6 H6C 109.5
H6A C6 H6B 109.5
H6A C6 H6C 109.5
H6B C6 H6C 109.5
Si3 C21 H21A 109.5
Si3 C21 H21B 109.5
Si3 C21 H21C 109.5
H21A C21 H21B 109.5
H21A C21 H21C 109.5
H21B C21 H21C 109.5
Si3 C22 H22A 109.5
Si3 C22 H22B 109.5
Si3 C22 H22C 109.5
H22A C22 H22B 109.5
H22A C22 H22C 109.5
H22B C22 H22C 109.5
Si3 C23 H23A 109.5
Si3 C23 H23B 109.5
Si3 C23 H23C 109.5
H23A C23 H23B 109.5
H23A C23 H23C 109.5
H23B C23 H23C 109.5
Si4 C24 H24A 109.5
Si4 C24 H24B 109.5
Si4 C24 H24C 109.5
H24A C24 H24B 109.5
H24A C24 H24C 109.5
H24B C24 H24C 109.5
Si4 C25 H25A 109.5
Si4 C25 H25B 109.5
Si4 C25 H25C 109.5
H25A C25 H25B 109.5
H25A C25 H25C 109.5
H25B C25 H25C 109.5
Si4 C26 H26A 109.5
Si4 C26 H26B 109.5
Si4 C26 H26C 109.5
H26A C26 H26B 109.5
H26A C26 H26C 109.5
H26B C26 H26C 109.5
Si5 C31 H31A 109.5
Si5 C31 H31B 109.5
Si5 C31 H31C 109.5
H31A C31 H31B 109.5
H31A C31 H31C 109.5
H31B C31 H31C 109.5
Si5 C32 H32A 109.5
Si5 C32 H32B 109.5
Si5 C32 H32C 109.5
H32A C32 H32B 109.5
H32A C32 H32C 109.5
H32B C32 H32C 109.5
Si5 C33 H33A 109.5
Si5 C33 H33B 109.5
Si5 C33 H33C 109.5
H33A C33 H33B 109.5
H33A C33 H33C 109.5
H33B C33 H33C 109.5
Si6 C34 H34A 109.5
Si6 C34 H34B 109.5
Si6 C34 H34C 109.5
H34A C34 H34B 109.5
H34A C34 H34C 109.5
H34B C34 H34C 109.5
Si6 C35 H35A 109.5
Si6 C35 H35B 109.5
Si6 C35 H35C 109.5
H35A C35 H35B 109.5
H35A C35 H35C 109.5
H35B C35 H35C 109.5
Si6 C36 H36A 109.5
Si6 C36 H36B 109.5
Si6 C36 H36C 109.5
H36A C36 H36B 109.5
H36A C36 H36C 109.5
H36B C36 H36C 109.5
Si7 C41 H41A 109.5
Si7 C41 H41B 109.5
Si7 C41 H41C 109.5
H41A C41 H41B 109.5
H41A C41 H41C 109.5
H41B C41 H41C 109.5
Si7 C42 H42A 109.5
Si7 C42 H42B 109.5
Si7 C42 H42C 109.5
H42A C42 H42B 109.5
H42A C42 H42C 109.5
H42B C42 H42C 109.5
Si7 C43 H43A 109.5
Si7 C43 H43B 109.5
Si7 C43 H43C 109.5
H43A C43 H43B 109.5
H43A C43 H43C 109.5
H43B C43 H43C 109.5
Si8 C44 H44A 109.5
Si8 C44 H44B 109.5
Si8 C44 H44C 109.5
H44A C44 H44B 109.5
H44A C44 H44C 109.5
H44B C44 H44C 109.5
Si8 C45 H45A 109.5
Si8 C45 H45B 109.5
Si8 C45 H45C 109.5
H45A C45 H45B 109.5
H45A C45 H45C 109.5
H45B C45 H45C 109.5
Si8 C46 H46A 109.5
Si8 C46 H46B 109.5
Si8 C46 H46C 109.5
H46A C46 H46B 109.5
H46A C46 H46C 109.5
H46B C46 H46C 109.5
Si9 C51 H51A 109.5
Si9 C51 H51B 109.5
Si9 C51 H51C 109.5
H51A C51 H51B 109.5
H51A C51 H51C 109.5
H51B C51 H51C 109.5
Si9 C52 H52A 109.5
Si9 C52 H52B 109.5
Si9 C52 H52C 109.5
H52A C52 H52B 109.5
H52A C52 H52C 109.5
H52B C52 H52C 109.5
Si9 C53 H53A 109.5
Si9 C53 H53B 109.5
Si9 C53 H53C 109.5
H53A C53 H53B 109.5
H53A C53 H53C 109.5
H53B C53 H53C 109.5
Si10 C54 H54A 109.5
Si10 C54 H54B 109.5
Si10 C54 H54C 109.5
H54A C54 H54B 109.5
H54A C54 H54C 109.5
H54B C54 H54C 109.5
Si10 C55 H55A 109.5
Si10 C55 H55B 109.5
Si10 C55 H55C 109.5
H55A C55 H55B 109.5
H55A C55 H55C 109.5
H55B C55 H55C 109.5
Si10 C56 H56A 109.5
Si10 C56 H56B 109.5
Si10 C56 H56C 109.5
H56A C56 H56B 109.5
H56A C56 H56C 109.5
H56B C56 H56C 109.5
Si11 C61 H61A 109.5
Si11 C61 H61B 109.5
Si11 C61 H61C 109.5
H61A C61 H61B 109.5
H61A C61 H61C 109.5
H61B C61 H61C 109.5
Si11 C62 H62A 109.5
Si11 C62 H62B 109.5
Si11 C62 H62C 109.5
H62A C62 H62B 109.5
H62A C62 H62C 109.5
H62B C62 H62C 109.5
Si11 C63 H63A 109.5
Si11 C63 H63B 109.5
Si11 C63 H63C 109.5
H63A C63 H63B 109.5
H63A C63 H63C 109.5
H63B C63 H63C 109.5
Si12 C64 H64A 109.5
Si12 C64 H64B 109.5
Si12 C64 H64C 109.5
H64A C64 H64B 109.5
H64A C64 H64C 109.5
H64B C64 H64C 109.5
Si12 C65 H65A 109.5
Si12 C65 H65B 109.5
Si12 C65 H65C 109.5
H65A C65 H65B 109.5
H65A C65 H65C 109.5
H65B C65 H65C 109.5
Si12 C66 H66A 109.5
Si12 C66 H66B 109.5
Si12 C66 H66C 109.5
H66A C66 H66B 109.5
H66A C66 H66C 109.5
H66B C66 H66C 109.5
U6 U4 U5 60.017(8)
Si13 U4 U5 140.98(6)
Si13 U4 U6 110.66(5)
Si13 U4 Si16 92.88(7)
Si16 U4 U5 114.60(5)
Si16 U4 U6 146.82(6)
O4 U4 U5 17.49(18)
O4 U4 U6 77.50(18)
O4 U4 Si13 138.6(2)
O4 U4 Si16 100.5(2)
O4 U4 O6 95.4(3)
O4 U4 N7 111.0(3)
O4 U4 N8 108.9(3)
O6 U4 U5 77.96(17)
O6 U4 U6 18.00(17)
O6 U4 Si13 96.03(19)
O6 U4 Si16 144.2(2)
O6 U4 N7 111.8(3)
O6 U4 N8 116.8(3)
N7 U4 U5 118.3(2)
N7 U4 U6 119.88(19)
N7 U4 Si13 28.8(2)
N7 U4 Si16 92.1(2)
N8 U4 U5 116.33(18)
N8 U4 U6 121.33(19)
N8 U4 Si13 100.91(19)
N8 U4 Si16 27.4(2)
N8 U4 N7 111.7(3)
U4 U5 U6 59.971(8)
Si17 U5 U4 115.62(4)
Si17 U5 U6 144.24(5)
Si17 U5 Si20 90.92(6)
Si20 U5 U4 141.31(5)
Si20 U5 U6 113.86(4)
O4 U5 U4 17.77(18)
O4 U5 U6 77.73(18)
O4 U5 Si17 101.5(2)
O4 U5 Si20 137.9(2)
O4 U5 O5 95.6(3)
O4 U5 N9 111.2(3)
O4 U5 N10 110.1(3)
O5 U5 U4 77.80(18)
O5 U5 U6 17.92(18)
O5 U5 Si17 141.5(2)
O5 U5 Si20 99.19(19)
O5 U5 N9 113.5(3)
O5 U5 N10 107.0(3)
N9 U5 U4 118.24(18)
N9 U5 U6 118.50(19)
N9 U5 Si17 28.0(2)
N9 U5 Si20 98.55(18)
N10 U5 U4 115.54(18)
N10 U5 U6 114.88(19)
N10 U5 Si17 99.14(19)
N10 U5 Si20 27.83(19)
N10 U5 N9 117.3(3)
U4 U6 U5 60.011(8)
Si22 U6 U4 142.02(5)
Si22 U6 U5 117.53(4)
Si22 U6 Si23 88.61(6)
Si23 U6 U4 111.64(4)
Si23 U6 U5 147.44(5)
O5 U6 U4 77.95(19)
O5 U6 U5 18.03(19)
O5 U6 Si22 105.21(19)
O5 U6 Si23 143.3(2)
O5 U6 N11 107.9(3)
O5 U6 N12 116.3(3)
O6 U6 U4 18.63(18)
O6 U6 U5 78.58(18)
O6 U6 Si22 134.8(2)
O6 U6 Si23 97.03(19)
O6 U6 O5 96.6(3)
O6 U6 N11 108.1(3)
O6 U6 N12 107.9(3)
N11 U6 U4 114.78(19)
N11 U6 U5 112.14(19)
N11 U6 Si22 27.50(19)
N11 U6 Si23 100.0(2)
N11 U6 N12 117.8(3)
N12 U6 U4 115.53(17)
N12 U6 U5 123.56(19)
N12 U6 Si22 97.26(18)
N12 U6 Si23 27.08(19)
N7 Si13 U4 40.0(3)
N7 Si13 C71 107.3(4)
N7 Si13 C72 114.3(5)
N7 Si13 C73 116.0(5)
C71 Si13 U4 67.9(3)
C72 Si13 U4 132.1(5)
C72 Si13 C71 106.2(7)
C73 Si13 U4 120.1(5)
C73 Si13 C71 104.7(7)
C73 Si13 C72 107.6(7)
N7 Si14 C74 111.9(5)
N7 Si14 C75 113.1(6)
N7 Si14 C76 111.3(5)
C75 Si14 C74 104.8(6)
C76 Si14 C74 107.2(6)
C76 Si14 C75 108.2(7)
N8 Si15 C81 110.4(5)
N8 Si15 C82 112.1(6)
N8 Si15 C83 112.8(6)
C81 Si15 C82 107.3(8)
C81 Si15 C83 107.2(7)
C82 Si15 C83 106.8(8)
N8 Si16 U4 37.5(3)
N8 Si16 C84 114.4(6)
N8 Si16 C85 111.5(5)
N8 Si16 C86 107.9(5)
C84 Si16 U4 142.2(5)
C84 Si16 C85 108.5(7)
C84 Si16 C86 106.8(6)
C85 Si16 U4 106.9(5)
C85 Si16 C86 107.5(6)
C86 Si16 U4 74.4(4)
N9 Si17 U5 38.3(3)
N9 Si17 C91 106.1(4)
N9 Si17 C92 115.8(5)
N9 Si17 C93 113.4(5)
C91 Si17 U5 68.3(3)
C92 Si17 U5 134.1(4)
C92 Si17 C91 107.8(6)
C92 Si17 C93 107.0(6)
C93 Si17 U5 118.2(4)
C93 Si17 C91 106.3(6)
N9 Si18 C94 112.9(5)
N9 Si18 C95 111.7(4)
N9 Si18 C96 111.2(5)
C94 Si18 C95 108.4(6)
C94 Si18 C96 106.2(6)
C96 Si18 C95 106.2(6)
N10 Si19 C101 112.3(6)
N10 Si19 C102 113.1(5)
N10 Si19 C103 109.7(5)
C101 Si19 C102 106.5(8)
C101 Si19 C103 106.5(7)
C103 Si19 C102 108.4(9)
N10 Si20 U5 37.8(3)
N10 Si20 C104 114.4(4)
N10 Si20 C105 112.9(4)
N10 Si20 C106 107.2(4)
C104 Si20 U5 132.0(3)
C104 Si20 C105 106.5(5)
C104 Si20 C106 106.9(5)
C105 Si20 U5 120.2(4)
C106 Si20 U5 69.8(3)
C106 Si20 C105 108.8(5)
N11 Si21 C111 110.4(5)
N11 Si21 C112 109.2(5)
N11 Si21 C113 114.2(5)
C111 Si21 C112 109.2(6)
C111 Si21 C113 106.9(7)
C113 Si21 C112 106.8(7)
N11 Si22 U6 37.1(3)
N11 Si22 C114 117.1(5)
N11 Si22 C115 110.7(4)
N11 Si22 C116 107.0(5)
C114 Si22 U6 132.7(4)
C115 Si22 U6 118.6(4)
C115 Si22 C114 107.6(6)
C115 Si22 C116 109.9(6)
C116 Si22 U6 70.4(4)
C116 Si22 C114 104.3(6)
N12 Si23 U6 37.3(3)
N12 Si23 C121 107.7(4)
N12 Si23 C122 113.5(4)
N12 Si23 C123 113.6(4)
C121 Si23 U6 71.1(3)
C121 Si23 C123 106.5(5)
C122 Si23 U6 133.6(3)
C122 Si23 C121 108.8(5)
C122 Si23 C123 106.5(5)
C123 Si23 U6 118.1(4)
N12 Si24 C124 111.0(5)
N12 Si24 C125 112.8(5)
N12 Si24 C126 110.0(5)
C124 Si24 C125 108.6(7)
C124 Si24 C126 107.4(6)
C126 Si24 C125 106.9(6)
U5 O4 U4 144.7(3)
U6 O5 U5 144.0(4)
U6 O6 U4 143.4(3)
Si13 N7 U4 111.2(4)
Si14 N7 U4 128.6(4)
Si14 N7 Si13 120.2(5)
Si15 N8 U4 123.9(4)
Si15 N8 Si16 120.8(4)
Si16 N8 U4 115.0(4)
Si17 N9 U5 113.7(4)
Si17 N9 Si18 121.7(5)
Si18 N9 U5 124.5(4)
Si19 N10 U5 125.2(4)
Si20 N10 U5 114.3(4)
Si20 N10 Si19 120.3(5)
Si21 N11 U6 122.4(4)
Si21 N11 Si22 122.2(5)
Si22 N11 U6 115.4(4)
Si23 N12 U6 115.6(4)
Si23 N12 Si24 121.5(5)
Si24 N12 U6 122.9(4)
Si13 C71 H71A 109.5
Si13 C71 H71B 109.5
Si13 C71 H71C 109.5
H71A C71 H71B 109.5
H71A C71 H71C 109.5
H71B C71 H71C 109.5
Si13 C72 H72A 109.5
Si13 C72 H72B 109.5
Si13 C72 H72C 109.5
H72A C72 H72B 109.5
H72A C72 H72C 109.5
H72B C72 H72C 109.5
Si13 C73 H73A 109.5
Si13 C73 H73B 109.5
Si13 C73 H73C 109.5
H73A C73 H73B 109.5
H73A C73 H73C 109.5
H73B C73 H73C 109.5
Si14 C74 H74A 109.5
Si14 C74 H74B 109.5
Si14 C74 H74C 109.5
H74A C74 H74B 109.5
H74A C74 H74C 109.5
H74B C74 H74C 109.5
Si14 C75 H75A 109.5
Si14 C75 H75B 109.5
Si14 C75 H75C 109.5
H75A C75 H75B 109.5
H75A C75 H75C 109.5
H75B C75 H75C 109.5
Si14 C76 H76A 109.5
Si14 C76 H76B 109.5
Si14 C76 H76C 109.5
H76A C76 H76B 109.5
H76A C76 H76C 109.5
H76B C76 H76C 109.5
Si15 C81 H81A 109.5
Si15 C81 H81B 109.5
Si15 C81 H81C 109.5
H81A C81 H81B 109.5
H81A C81 H81C 109.5
H81B C81 H81C 109.5
Si15 C82 H82A 109.5
Si15 C82 H82B 109.5
Si15 C82 H82C 109.5
H82A C82 H82B 109.5
H82A C82 H82C 109.5
H82B C82 H82C 109.5
Si15 C83 H83A 109.5
Si15 C83 H83B 109.5
Si15 C83 H83C 109.5
H83A C83 H83B 109.5
H83A C83 H83C 109.5
H83B C83 H83C 109.5
Si16 C84 H84A 109.5
Si16 C84 H84B 109.5
Si16 C84 H84C 109.5
H84A C84 H84B 109.5
H84A C84 H84C 109.5
H84B C84 H84C 109.5
Si16 C85 H85A 109.5
Si16 C85 H85B 109.5
Si16 C85 H85C 109.5
H85A C85 H85B 109.5
H85A C85 H85C 109.5
H85B C85 H85C 109.5
Si16 C86 H86A 109.5
Si16 C86 H86B 109.5
Si16 C86 H86C 109.5
H86A C86 H86B 109.5
H86A C86 H86C 109.5
H86B C86 H86C 109.5
Si17 C91 H91A 109.5
Si17 C91 H91B 109.5
Si17 C91 H91C 109.5
H91A C91 H91B 109.5
H91A C91 H91C 109.5
H91B C91 H91C 109.5
Si17 C92 H92A 109.5
Si17 C92 H92B 109.5
Si17 C92 H92C 109.5
H92A C92 H92B 109.5
H92A C92 H92C 109.5
H92B C92 H92C 109.5
Si17 C93 H93A 109.5
Si17 C93 H93B 109.5
Si17 C93 H93C 109.5
H93A C93 H93B 109.5
H93A C93 H93C 109.5
H93B C93 H93C 109.5
Si18 C94 H94A 109.5
Si18 C94 H94B 109.5
Si18 C94 H94C 109.5
H94A C94 H94B 109.5
H94A C94 H94C 109.5
H94B C94 H94C 109.5
Si18 C95 H95A 109.5
Si18 C95 H95B 109.5
Si18 C95 H95C 109.5
H95A C95 H95B 109.5
H95A C95 H95C 109.5
H95B C95 H95C 109.5
Si18 C96 H96A 109.5
Si18 C96 H96B 109.5
Si18 C96 H96C 109.5
H96A C96 H96B 109.5
H96A C96 H96C 109.5
H96B C96 H96C 109.5
Si19 C101 H10A 109.5
Si19 C101 H10B 109.5
Si19 C101 H10C 109.5
H10A C101 H10B 109.5
H10A C101 H10C 109.5
H10B C101 H10C 109.5
Si19 C102 H10D 109.5
Si19 C102 H10E 109.5
Si19 C102 H10F 109.5
H10D C102 H10E 109.5
H10D C102 H10F 109.5
H10E C102 H10F 109.5
Si19 C103 H10G 109.5
Si19 C103 H10H 109.5
Si19 C103 H10I 109.5
H10G C103 H10H 109.5
H10G C103 H10I 109.5
H10H C103 H10I 109.5
Si20 C104 H10J 109.5
Si20 C104 H10K 109.5
Si20 C104 H10L 109.5
H10J C104 H10K 109.5
H10J C104 H10L 109.5
H10K C104 H10L 109.5
Si20 C105 H10M 109.5
Si20 C105 H10N 109.5
Si20 C105 H10O 109.5
H10M C105 H10N 109.5
H10M C105 H10O 109.5
H10N C105 H10O 109.5
Si20 C106 H10P 109.5
Si20 C106 H10Q 109.5
Si20 C106 H10R 109.5
H10P C106 H10Q 109.5
H10P C106 H10R 109.5
H10Q C106 H10R 109.5
Si21 C111 H11A 109.5
Si21 C111 H11B 109.5
Si21 C111 H11C 109.5
H11A C111 H11B 109.5
H11A C111 H11C 109.5
H11B C111 H11C 109.5
Si21 C112 H11D 109.5
Si21 C112 H11E 109.5
Si21 C112 H11F 109.5
H11D C112 H11E 109.5
H11D C112 H11F 109.5
H11E C112 H11F 109.5
Si21 C113 H11G 109.5
Si21 C113 H11H 109.5
Si21 C113 H11I 109.5
H11G C113 H11H 109.5
H11G C113 H11I 109.5
H11H C113 H11I 109.5
Si22 C114 H11J 109.5
Si22 C114 H11K 109.5
Si22 C114 H11L 109.5
H11J C114 H11K 109.5
H11J C114 H11L 109.5
H11K C114 H11L 109.5
Si22 C115 H11M 109.5
Si22 C115 H11N 109.5
Si22 C115 H11O 109.5
H11M C115 H11N 109.5
H11M C115 H11O 109.5
H11N C115 H11O 109.5
Si22 C116 H11P 109.5
Si22 C116 H11Q 109.5
Si22 C116 H11R 109.5
H11P C116 H11Q 109.5
H11P C116 H11R 109.5
H11Q C116 H11R 109.5
Si23 C121 H12A 109.5
Si23 C121 H12B 109.5
Si23 C121 H12C 109.5
H12A C121 H12B 109.5
H12A C121 H12C 109.5
H12B C121 H12C 109.5
Si23 C122 H12D 109.5
Si23 C122 H12E 109.5
Si23 C122 H12F 109.5
H12D C122 H12E 109.5
H12D C122 H12F 109.5
H12E C122 H12F 109.5
Si23 C123 H12G 109.5
Si23 C123 H12H 109.5
Si23 C123 H12I 109.5
H12G C123 H12H 109.5
H12G C123 H12I 109.5
H12H C123 H12I 109.5
Si24 C124 H12J 109.5
Si24 C124 H12K 109.5
Si24 C124 H12L 109.5
H12J C124 H12K 109.5
H12J C124 H12L 109.5
H12K C124 H12L 109.5
Si24 C125 H12M 109.5
Si24 C125 H12N 109.5
Si24 C125 H12O 109.5
H12M C125 H12N 109.5
H12M C125 H12O 109.5
H12N C125 H12O 109.5
Si24 C126 H12P 109.5
Si24 C126 H12Q 109.5
Si24 C126 H12R 109.5
H12P C126 H12Q 109.5
H12P C126 H12R 109.5
H12Q C126 H12R 109.5

loop_
_geom_bond_atom_site_label_1
_geom_bond_atom_site_label_2
_geom_bond_distance
U1 U2 4.0087(4)
U1 U3 3.9810(4)
U1 Si2 3.370(3)
U1 Si3 3.393(3)
U1 O1 2.069(6)
U1 O3 2.120(6)
U1 N1 2.282(7)
U1 N2 2.286(7)
U2 U3 3.9800(4)
U2 Si6 3.330(3)
U2 Si7 3.349(3)
U2 O1 2.118(6)
U2 O2 2.104(6)
U2 N3 2.279(7)
U2 N4 2.263(7)
U3 Si9 3.287(2)
U3 Si12 3.458(2)
U3 O2 2.093(6)
U3 O3 2.084(6)
U3 N5 2.267(8)
U3 N6 2.281(7)
Si1 N1 1.729(8)
Si1 C1 1.856(11)
Si1 C2 1.867(14)
Si1 C3 1.888(13)
Si2 N1 1.714(8)
Si2 C4 1.850(12)
Si2 C5 1.890(11)
Si2 C6 1.869(12)
Si3 N2 1.758(9)
Si3 C21 1.837(12)
Si3 C22 1.860(13)
Si3 C23 1.885(14)
Si4 N2 1.718(8)
Si4 C24 1.895(12)
Si4 C25 1.874(13)
Si4 C26 1.872(13)
Si5 N3 1.738(8)
Si5 C31 1.862(12)
Si5 C32 1.848(12)
Si5 C33 1.878(12)
Si6 N3 1.731(7)
Si6 C34 1.864(11)
Si6 C35 1.875(13)
Si6 C36 1.884(11)
Si7 N4 1.738(8)
Si7 C41 1.881(10)
Si7 C42 1.859(12)
Si7 C43 1.867(11)
Si8 N4 1.735(8)
Si8 C44 1.859(10)
Si8 C45 1.864(10)
Si8 C46 1.884(10)
Si9 N5 1.728(7)
Si9 C51 1.897(11)
Si9 C52 1.846(12)
Si9 C53 1.887(11)
Si10 N5 1.725(8)
Si10 C54 1.868(11)
Si10 C55 1.876(13)
Si10 C56 1.877(12)
Si11 N6 1.739(8)
Si11 C61 1.885(12)
Si11 C62 1.828(12)
Si11 C63 1.895(13)
Si12 N6 1.713(7)
Si12 C64 1.875(11)
Si12 C65 1.861(12)
Si12 C66 1.850(12)
C1 H1A 0.9800
C1 H1B 0.9800
C1 H1C 0.9800
C2 H2A 0.9800
C2 H2B 0.9800
C2 H2C 0.9800
C3 H3A 0.9800
C3 H3B 0.9800
C3 H3C 0.9800
C4 H4A 0.9800
C4 H4B 0.9800
C4 H4C 0.9800
C5 H5A 0.9800
C5 H5B 0.9800
C5 H5C 0.9800
C6 H6A 0.9800
C6 H6B 0.9800
C6 H6C 0.9800
C21 H21A 0.9800
C21 H21B 0.9800
C21 H21C 0.9800
C22 H22A 0.9800
C22 H22B 0.9800
C22 H22C 0.9800
C23 H23A 0.9800
C23 H23B 0.9800
C23 H23C 0.9800
C24 H24A 0.9800
C24 H24B 0.9800
C24 H24C 0.9800
C25 H25A 0.9800
C25 H25B 0.9800
C25 H25C 0.9800
C26 H26A 0.9800
C26 H26B 0.9800
C26 H26C 0.9800
C31 H31A 0.9800
C31 H31B 0.9800
C31 H31C 0.9800
C32 H32A 0.9800
C32 H32B 0.9800
C32 H32C 0.9800
C33 H33A 0.9800
C33 H33B 0.9800
C33 H33C 0.9800
C34 H34A 0.9800
C34 H34B 0.9800
C34 H34C 0.9800
C35 H35A 0.9800
C35 H35B 0.9800
C35 H35C 0.9800
C36 H36A 0.9800
C36 H36B 0.9800
C36 H36C 0.9800
C41 H41A 0.9800
C41 H41B 0.9800
C41 H41C 0.9800
C42 H42A 0.9800
C42 H42B 0.9800
C42 H42C 0.9800
C43 H43A 0.9800
C43 H43B 0.9800
C43 H43C 0.9800
C44 H44A 0.9800
C44 H44B 0.9800
C44 H44C 0.9800
C45 H45A 0.9800
C45 H45B 0.9800
C45 H45C 0.9800
C46 H46A 0.9800
C46 H46B 0.9800
C46 H46C 0.9800
C51 H51A 0.9800
C51 H51B 0.9800
C51 H51C 0.9800
C52 H52A 0.9800
C52 H52B 0.9800
C52 H52C 0.9800
C53 H53A 0.9800
C53 H53B 0.9800
C53 H53C 0.9800
C54 H54A 0.9800
C54 H54B 0.9800
C54 H54C 0.9800
C55 H55A 0.9800
C55 H55B 0.9800
C55 H55C 0.9800
C56 H56A 0.9800
C56 H56B 0.9800
C56 H56C 0.9800
C61 H61A 0.9800
C61 H61B 0.9800
C61 H61C 0.9800
C62 H62A 0.9800
C62 H62B 0.9800
C62 H62C 0.9800
C63 H63A 0.9800
C63 H63B 0.9800
C63 H63C 0.9800
C64 H64A 0.9800
C64 H64B 0.9800
C64 H64C 0.9800
C65 H65A 0.9800
C65 H65B 0.9800
C65 H65C 0.9800
C66 H66A 0.9800
C66 H66B 0.9800
C66 H66C 0.9800
U4 U5 3.9897(4)
U4 U6 3.9881(4)
U4 Si13 3.335(3)
U4 Si16 3.398(3)
U4 O4 2.109(6)
U4 O6 2.135(6)
U4 N7 2.298(8)
U4 N8 2.285(7)
U5 U6 3.9899(4)
U5 Si17 3.362(3)
U5 Si20 3.369(2)
U5 O4 2.077(6)
U5 O5 2.104(7)
U5 N9 2.277(7)
U5 N10 2.268(8)
U6 Si22 3.395(2)
U6 Si23 3.396(2)
U6 O5 2.091(6)
U6 O6 2.066(6)
U6 N11 2.267(8)
U6 N12 2.282(7)
Si13 N7 1.725(8)
Si13 C71 1.876(13)
Si13 C72 1.868(12)
Si13 C73 1.849(13)
Si14 N7 1.713(9)
Si14 C74 1.886(11)
Si14 C75 1.879(15)
Si14 C76 1.879(12)
Si15 N8 1.724(8)
Si15 C81 1.837(13)
Si15 C82 1.852(15)
Si15 C83 1.874(12)
Si16 N8 1.728(8)
Si16 C84 1.868(13)
Si16 C85 1.875(12)
Si16 C86 1.875(12)
Si17 N9 1.721(8)
Si17 C91 1.894(12)
Si17 C92 1.850(12)
Si17 C93 1.881(11)
Si18 N9 1.733(8)
Si18 C94 1.863(11)
Si18 C95 1.895(11)
Si18 C96 1.873(11)
Si19 N10 1.737(8)
Si19 C101 1.849(12)
Si19 C102 1.862(13)
Si19 C103 1.857(15)
Si20 N10 1.726(7)
Si20 C104 1.861(11)
Si20 C105 1.866(10)
Si20 C106 1.866(10)
Si21 N11 1.733(9)
Si21 C111 1.852(12)
Si21 C112 1.890(11)
Si21 C113 1.862(14)
Si22 N11 1.735(7)
Si22 C114 1.879(11)
Si22 C115 1.870(10)
Si22 C116 1.877(12)
Si23 N12 1.715(7)
Si23 C121 1.870(11)
Si23 C122 1.863(11)
Si23 C123 1.888(11)
Si24 N12 1.743(8)
Si24 C124 1.860(13)
Si24 C125 1.887(13)
Si24 C126 1.874(10)
C71 H71A 0.9800
C71 H71B 0.9800
C71 H71C 0.9800
C72 H72A 0.9800
C72 H72B 0.9800
C72 H72C 0.9800
C73 H73A 0.9800
C73 H73B 0.9800
C73 H73C 0.9800
C74 H74A 0.9800
C74 H74B 0.9800
C74 H74C 0.9800
C75 H75A 0.9800
C75 H75B 0.9800
C75 H75C 0.9800
C76 H76A 0.9800
C76 H76B 0.9800
C76 H76C 0.9800
C81 H81A 0.9800
C81 H81B 0.9800
C81 H81C 0.9800
C82 H82A 0.9800
C82 H82B 0.9800
C82 H82C 0.9800
C83 H83A 0.9800
C83 H83B 0.9800
C83 H83C 0.9800
C84 H84A 0.9800
C84 H84B 0.9800
C84 H84C 0.9800
C85 H85A 0.9800
C85 H85B 0.9800
C85 H85C 0.9800
C86 H86A 0.9800
C86 H86B 0.9800
C86 H86C 0.9800
C91 H91A 0.9800
C91 H91B 0.9800
C91 H91C 0.9800
C92 H92A 0.9800
C92 H92B 0.9800
C92 H92C 0.9800
C93 H93A 0.9800
C93 H93B 0.9800
C93 H93C 0.9800
C94 H94A 0.9800
C94 H94B 0.9800
C94 H94C 0.9800
C95 H95A 0.9800
C95 H95B 0.9800
C95 H95C 0.9800
C96 H96A 0.9800
C96 H96B 0.9800
C96 H96C 0.9800
C101 H10A 0.9800
C101 H10B 0.9800
C101 H10C 0.9800
C102 H10D 0.9800
C102 H10E 0.9800
C102 H10F 0.9800
C103 H10G 0.9800
C103 H10H 0.9800
C103 H10I 0.9800
C104 H10J 0.9800
C104 H10K 0.9800
C104 H10L 0.9800
C105 H10M 0.9800
C105 H10N 0.9800
C105 H10O 0.9800
C106 H10P 0.9800
C106 H10Q 0.9800
C106 H10R 0.9800
C111 H11A 0.9800
C111 H11B 0.9800
C111 H11C 0.9800
C112 H11D 0.9800
C112 H11E 0.9800
C112 H11F 0.9800
C113 H11G 0.9800
C113 H11H 0.9800
C113 H11I 0.9800
C114 H11J 0.9800
C114 H11K 0.9800
C114 H11L 0.9800
C115 H11M 0.9800
C115 H11N 0.9800
C115 H11O 0.9800
C116 H11P 0.9800
C116 H11Q 0.9800
C116 H11R 0.9800
C121 H12A 0.9800
C121 H12B 0.9800
C121 H12C 0.9800
C122 H12D 0.9800
C122 H12E 0.9800
C122 H12F 0.9800
C123 H12G 0.9800
C123 H12H 0.9800
C123 H12I 0.9800
C124 H12J 0.9800
C124 H12K 0.9800
C124 H12L 0.9800
C125 H12M 0.9800
C125 H12N 0.9800
C125 H12O 0.9800
C126 H12P 0.9800
C126 H12Q 0.9800
C126 H12R 0.9800

loop_
_geom_torsion_atom_site_label_1
_geom_torsion_atom_site_label_2
_geom_torsion_atom_site_label_3
_geom_torsion_atom_site_label_4
_geom_torsion
U1 Si2 N1 Si1 175.7(8)
U1 Si3 N2 Si4 -179.5(8)
U2 Si6 N3 Si5 178.1(8)
U2 Si7 N4 Si8 179.1(7)
U3 Si9 N5 Si10 -177.2(7)
U3 Si12 N6 Si11 178.2(8)
C1 Si1 N1 U1 9.9(7)
C1 Si1 N1 Si2 -165.3(6)
C2 Si1 N1 U1 -109.8(7)
C2 Si1 N1 Si2 75.1(7)
C3 Si1 N1 U1 128.9(7)
C3 Si1 N1 Si2 -46.2(8)
C4 Si2 N1 U1 144.3(5)
C4 Si2 N1 Si1 -40.0(7)
C5 Si2 N1 U1 26.0(6)
C5 Si2 N1 Si1 -158.3(5)
C6 Si2 N1 U1 -91.7(6)
C6 Si2 N1 Si1 84.0(7)
C21 Si3 N2 U1 -131.1(6)
C21 Si3 N2 Si4 49.3(8)
C22 Si3 N2 U1 -12.4(6)
C22 Si3 N2 Si4 168.0(6)
C23 Si3 N2 U1 105.4(6)
C23 Si3 N2 Si4 -74.2(7)
C24 Si4 N2 U1 105.0(6)
C24 Si4 N2 Si3 -75.6(7)
C25 Si4 N2 U1 -135.8(7)
C25 Si4 N2 Si3 43.6(8)
C26 Si4 N2 U1 -15.3(7)
C26 Si4 N2 Si3 164.2(6)
C31 Si5 N3 U2 0.0(7)
C31 Si5 N3 Si6 -177.8(6)
C32 Si5 N3 U2 -120.7(6)
C32 Si5 N3 Si6 61.4(7)
C33 Si5 N3 U2 117.7(6)
C33 Si5 N3 Si6 -60.1(7)
C34 Si6 N3 U2 -116.4(5)
C34 Si6 N3 Si5 61.8(7)
C35 Si6 N3 U2 118.5(6)
C35 Si6 N3 Si5 -63.4(7)
C36 Si6 N3 U2 1.3(6)
C36 Si6 N3 Si5 179.5(6)
C41 Si7 N4 U2 12.2(5)
C41 Si7 N4 Si8 -168.7(5)
C42 Si7 N4 U2 129.9(6)
C42 Si7 N4 Si8 -51.0(7)
C43 Si7 N4 U2 -104.9(6)
C43 Si7 N4 Si8 74.2(7)
C44 Si8 N4 U2 14.6(6)
C44 Si8 N4 Si7 -164.4(5)
C45 Si8 N4 U2 133.5(5)
C45 Si8 N4 Si7 -45.4(6)
C46 Si8 N4 U2 -104.1(5)
C46 Si8 N4 Si7 76.9(6)
C51 Si9 N5 U3 3.6(5)
C51 Si9 N5 Si10 -173.5(5)
C52 Si9 N5 U3 120.3(5)
C52 Si9 N5 Si10 -56.8(7)
C53 Si9 N5 U3 -114.5(6)
C53 Si9 N5 Si10 68.3(7)
C54 Si10 N5 U3 -55.7(6)
C54 Si10 N5 Si9 121.0(6)
C55 Si10 N5 U3 -176.9(6)
C55 Si10 N5 Si9 -0.2(8)
C56 Si10 N5 U3 63.2(7)
C56 Si10 N5 Si9 -120.1(7)
C61 Si11 N6 U3 -26.3(6)
C61 Si11 N6 Si12 155.6(5)
C62 Si11 N6 U3 95.3(7)
C62 Si11 N6 Si12 -82.9(8)
C63 Si11 N6 U3 -141.8(6)
C63 Si11 N6 Si12 40.0(7)
C64 Si12 N6 U3 -111.4(6)
C64 Si12 N6 Si11 66.8(7)
C65 Si12 N6 U3 127.0(7)
C65 Si12 N6 Si11 -54.9(8)
C66 Si12 N6 U3 8.7(6)
C66 Si12 N6 Si11 -173.1(6)
U4 Si13 N7 Si14 178.0(8)
U4 Si16 N8 Si15 -174.9(7)
U5 Si17 N9 Si18 -177.2(7)
U5 Si20 N10 Si19 176.4(8)
U6 Si22 N11 Si21 -179.7(8)
U6 Si23 N12 Si24 -179.7(7)
C71 Si13 N7 U4 9.9(7)
C71 Si13 N7 Si14 -172.2(7)
C72 Si13 N7 U4 127.3(7)
C72 Si13 N7 Si14 -54.7(8)
C73 Si13 N7 U4 -106.7(7)
C73 Si13 N7 Si14 71.3(8)
C74 Si14 N7 U4 -103.9(6)
C74 Si14 N7 Si13 78.5(7)
C75 Si14 N7 U4 138.1(6)
C75 Si14 N7 Si13 -39.5(8)
C76 Si14 N7 U4 16.0(8)
C76 Si14 N7 Si13 -161.6(7)
C81 Si15 N8 U4 -4.2(7)
C81 Si15 N8 Si16 170.2(7)
C82 Si15 N8 U4 115.3(7)
C82 Si15 N8 Si16 -70.2(8)
C83 Si15 N8 U4 -124.1(6)
C83 Si15 N8 Si16 50.3(8)
C84 Si16 N8 U4 -146.4(6)
C84 Si16 N8 Si15 38.6(8)
C85 Si16 N8 U4 90.1(7)
C85 Si16 N8 Si15 -84.9(8)
C86 Si16 N8 U4 -27.7(6)
C86 Si16 N8 Si15 157.3(6)
C91 Si17 N9 U5 -9.9(6)
C91 Si17 N9 Si18 172.8(5)
C92 Si17 N9 U5 -129.4(5)
C92 Si17 N9 Si18 53.3(7)
C93 Si17 N9 U5 106.4(5)
C93 Si17 N9 Si18 -70.9(7)
C94 Si18 N9 U5 113.3(6)
C94 Si18 N9 Si17 -69.8(6)
C95 Si18 N9 U5 -124.3(6)
C95 Si18 N9 Si17 52.6(8)
C96 Si18 N9 U5 -6.0(6)
C96 Si18 N9 Si17 171.0(5)
C101 Si19 N10 U5 -27.0(7)
C101 Si19 N10 Si20 156.9(6)
C102 Si19 N10 U5 -147.7(9)
C102 Si19 N10 Si20 36.3(10)
C103 Si19 N10 U5 91.2(7)
C103 Si19 N10 Si20 -84.8(8)
C104 Si20 N10 U5 -127.8(5)
C104 Si20 N10 Si19 48.6(7)
C105 Si20 N10 U5 110.3(5)
C105 Si20 N10 Si19 -73.3(7)
C106 Si20 N10 U5 -9.5(6)
C106 Si20 N10 Si19 166.9(5)
C111 Si21 N11 U6 -81.1(6)
C111 Si21 N11 Si22 98.6(7)
C112 Si21 N11 U6 39.0(6)
C112 Si21 N11 Si22 -141.3(6)
C113 Si21 N11 U6 158.5(6)
C113 Si21 N11 Si22 -21.8(8)
C114 Si22 N11 U6 -125.9(6)
C114 Si22 N11 Si21 54.4(7)
C115 Si22 N11 U6 110.4(6)
C115 Si22 N11 Si21 -69.3(7)
C116 Si22 N11 U6 -9.3(6)
C116 Si22 N11 Si21 171.0(5)
C121 Si23 N12 U6 -11.6(5)
C121 Si23 N12 Si24 168.7(5)
C122 Si23 N12 U6 -132.1(5)
C122 Si23 N12 Si24 48.2(6)
C123 Si23 N12 U6 106.1(5)
C123 Si23 N12 Si24 -73.7(7)
C124 Si24 N12 U6 104.7(6)
C124 Si24 N12 Si23 -75.6(7)
C125 Si24 N12 U6 -133.2(6)
C125 Si24 N12 Si23 46.6(7)
C126 Si24 N12 U6 -13.9(6)
C126 Si24 N12 Si23 165.8(5)

loop_
_exptl_oxdiff_crystal_face_indexfrac_h
_exptl_oxdiff_crystal_face_indexfrac_k
_exptl_oxdiff_crystal_face_indexfrac_l
_exptl_oxdiff_crystal_face_x
_exptl_oxdiff_crystal_face_y
_exptl_oxdiff_crystal_face_z
-0.0000 1.0000 2.0001 -0.1249 -0.0432 0.0197
0.0000 -1.0000 -2.0001 0.1249 0.0432 -0.0197
-1.0000 -2.0000 -1.0000 0.0263 0.1643 -0.0518
-5.0000 1.0000 -4.9996 -0.0560 0.4990 0.4461
-5.0000 -5.0000 2.0001 -0.3313 0.6264 -0.0938
0.0000 -1.0000 1.0000 -0.0369 0.0224 -0.0863
-1.0000 1.0000 1.0001 -0.1327 0.0625 0.0961
5.0000 5.0000 0.9999 0.1695 -0.6472 0.0272
-0.0000 5.0000 -2.9998 0.0766 -0.1258 0.3870
5.0000 -5.0000 3.9995 0.1780 -0.3748 -0.6803
